data_7234849
loop_
_publ_author_name
'Loh, Sze Le'
'Sobolev, Alexandre N.'
'Lim, Siew Huah'
'Ling, Irene'

_publ_section_title
;
 Influence of ortho- and meta-substituted N-heterocyclic dications towards
 the self-assembly of p-sulfonatocalix[4]arene
;
_journal_issue 1
_journal_name_full CrystEngComm
_journal_page_first 52
_journal_page_last 60
_journal_paper_doi 10.1039/C9CE01410A
_journal_volume 22
_journal_year 2020
_chemical_formula_moiety
'C112 H120 Gd2 Na2 O84 S16,C56 H69.333 Gd2 O46.667 S8,2(C28 H20 O16 S4),H28 Gd2 O14,6(C16 H20 N4),41.333(H2 O)'
_chemical_formula_sum 'C320 H460 Gd6 N24 Na2 O218 S32'
_chemical_formula_weight 10146.49
_space_group_crystal_system triclinic
_space_group_IT_number 2
_space_group_name_Hall '-P 1'
_space_group_name_H-M_alt 'P -1'
_symmetry_space_group_name_Hall '-P 1'
_symmetry_space_group_name_H-M 'P -1'
_atom_sites_solution_hydrogens geom
_audit_creation_method SHELXL-2018/3
_audit_update_record
;
2019-09-05 deposited with the CCDC.    2019-10-29 downloaded from the CCDC.
;
_cell_angle_alpha 97.688(2)
_cell_angle_beta 100.408(2)
_cell_angle_gamma 98.551(2)
_cell_formula_units_Z 1
_cell_length_a 17.6570(5)
_cell_length_b 21.7188(5)
_cell_length_c 27.9006(5)
_cell_measurement_reflns_used 25203
_cell_measurement_temperature 100(2)
_cell_measurement_theta_max 67.139
_cell_measurement_theta_min 2.138
_cell_volume 10263.6(4)
_computing_cell_refinement 'CrysAlisPro 1.171.39.46 (Rigaku OD, 2018)'
_computing_data_collection 'CrysAlisPro 1.171.39.46 (Rigaku OD, 2018)'
_computing_data_reduction 'CrysAlisPro 1.171.39.46 (Rigaku OD, 2018)'
_computing_molecular_graphics 'X-Seed v. 4.0 (Barbour, 2001)'
_computing_publication_material 'SHELXL-2018/3 (Sheldrick, 2015)'
_computing_structure_refinement 'SHELXL-2018/3 (Sheldrick, 2015)'
_computing_structure_solution 'SHELXT-2015/1 (Sheldrick, 2015)'
_diffrn_ambient_temperature 100(2)
_diffrn_detector 'CCD plate'
_diffrn_detector_area_resol_mean 10.4738
_diffrn_detector_type Ruby
_diffrn_measured_fraction_theta_full 0.987
_diffrn_measured_fraction_theta_max 0.987
_diffrn_measurement_device 'four-circle diffractometer'
_diffrn_measurement_device_type 'Oxford Diffraction Gemini-R Ultra'
_diffrn_measurement_method '\w scans'
_diffrn_orient_matrix_type 'CrysAlisPro convention (1999,Acta A55,543-557)'
_diffrn_orient_matrix_UB_11 0.0726711
_diffrn_orient_matrix_UB_12 -0.0318122
_diffrn_orient_matrix_UB_13 0.0023972
_diffrn_orient_matrix_UB_21 -0.0533017
_diffrn_orient_matrix_UB_22 -0.0652976
_diffrn_orient_matrix_UB_23 -0.0147409
_diffrn_orient_matrix_UB_31 -0.0016388
_diffrn_orient_matrix_UB_32 0.0036876
_diffrn_orient_matrix_UB_33 -0.0549273
_diffrn_radiation_monochromator mirror
_diffrn_radiation_source 'fine-focus sealed X-ray tube'
_diffrn_radiation_type CuK\a
_diffrn_radiation_wavelength 1.54178
_diffrn_reflns_av_R_equivalents 0.0616
_diffrn_reflns_av_unetI/netI 0.0678
_diffrn_reflns_Laue_measured_fraction_full 0.987
_diffrn_reflns_Laue_measured_fraction_max 0.987
_diffrn_reflns_limit_h_max 20
_diffrn_reflns_limit_h_min -20
_diffrn_reflns_limit_k_max 25
_diffrn_reflns_limit_k_min -25
_diffrn_reflns_limit_l_max 23
_diffrn_reflns_limit_l_min -32
_diffrn_reflns_number 100035
_diffrn_reflns_point_group_measured_fraction_full 0.987
_diffrn_reflns_point_group_measured_fraction_max 0.987
_diffrn_reflns_theta_full 67.351
_diffrn_reflns_theta_max 67.351
_diffrn_reflns_theta_min 2.585
_diffrn_source_type 'Enhance Ultra (Cu) X-ray Source'
_exptl_absorpt_coefficient_mu 8.679
_exptl_absorpt_correction_T_max 1.0
_exptl_absorpt_correction_T_min 0.65938
_exptl_absorpt_correction_type multi-scan
_exptl_absorpt_process_details
;
CrysAlisPro 1.171.39.46 (Rigaku Oxford Diffraction, 2018)
Empirical absorption correction using spherical harmonics,
 implemented in SCALE3 ABSPACK scaling algorithm.
;
_exptl_crystal_colour colorless
_exptl_crystal_density_diffrn 1.642
_exptl_crystal_description plate
_exptl_crystal_F_000 5210
_exptl_crystal_size_max 0.241
_exptl_crystal_size_mid 0.172
_exptl_crystal_size_min 0.099
_refine_diff_density_max 7.181
_refine_diff_density_min -1.963
_refine_diff_density_rms 0.176
_refine_ls_extinction_method none
_refine_ls_goodness_of_fit_ref 1.401
_refine_ls_hydrogen_treatment constr
_refine_ls_matrix_type full
_refine_ls_number_parameters 2934
_refine_ls_number_reflns 36345
_refine_ls_number_restraints 410
_refine_ls_restrained_S_all 1.453
_refine_ls_R_factor_all 0.1263
_refine_ls_R_factor_gt 0.1047
_refine_ls_shift/su_max 0.001
_refine_ls_shift/su_mean 0.000
_refine_ls_structure_factor_coef Fsqd
_refine_ls_weighting_details 'w=1/[\s^2^(Fo^2^)+(0.0600P)^2^+60.0000P] where P=(Fo^2^+2Fc^2^)/3'
_refine_ls_weighting_scheme calc
_refine_ls_wR_factor_gt 0.2410
_refine_ls_wR_factor_ref 0.2561
_reflns_Friedel_coverage 0.000
_reflns_number_gt 28463
_reflns_number_total 36345
_reflns_threshold_expression 'I > 2\s(I)'
_cod_data_source_file c9ce01410a2.cif
_cod_data_source_block 170807F
_cod_depositor_comments
;Adding full bibliography for 7234849--7234857.cif.

 Adding full bibliography for 7234849--7234857.cif.
;
_cod_database_code 7234849
_shelx_shelxl_version_number 2018/3
_shelx_space_group_comment
;
The symmetry employed for this shelxl refinement is uniquely defined
by the following loop, which should always be used as a source of
symmetry information in preference to the above space-group names.
They are only intended as comments.
;
_shelx_estimated_absorpt_t_min 0.229
_shelx_estimated_absorpt_t_max 0.480

loop_
_space_group_symop_operation_xyz
'x, y, z'
'-x, -y, -z'

loop_
_atom_site_label
_atom_site_type_symbol
_atom_site_fract_x
_atom_site_fract_y
_atom_site_fract_z
_atom_site_U_iso_or_equiv
_atom_site_adp_type
_atom_site_occupancy
_atom_site_site_symmetry_order
_atom_site_calc_flag
_atom_site_refinement_flags_posn
_atom_site_refinement_flags_adp
_atom_site_refinement_flags_occupancy
_atom_site_disorder_assembly
_atom_site_disorder_group
Gd1 Gd 0.56357(6) 0.50749(5) 0.48970(4) 0.0297(2) Uani 0.5 1 d D . P A 1
O11W O 0.5380(7) 0.5791(5) 0.5565(3) 0.032(2) Uani 0.5 1 d D U P A 1
O12W O 0.4556(5) 0.4421(5) 0.5105(4) 0.034(3) Uani 0.5 1 d D U P A 1
O13W O 0.4454(6) 0.5454(7) 0.4580(5) 0.053(4) Uani 0.5 1 d D U P A 1
O14W O 0.5942(9) 0.5233(6) 0.4101(3) 0.048(2) Uani 0.5 1 d D U P A 1
O15W O 0.6578(8) 0.6051(5) 0.5055(5) 0.048(2) Uani 0.5 1 d D U P A 1
O16W O 0.6093(7) 0.4717(5) 0.5664(3) 0.034(3) Uani 0.5 1 d D U P A 1
O17W O 0.5414(10) 0.4040(5) 0.4414(6) 0.067(4) Uani 0.5 1 d D U P A 1
O18W O 0.6530(7) 0.4367(6) 0.4711(5) 0.048(3) Uani 0.5 1 d D U P A 1
Gd2 Gd 0.47942(7) 0.45585(5) 0.00339(4) 0.0378(3) Uani 0.5 1 d D . P B 1
O21W O 0.3435(6) 0.3961(6) -0.0345(5) 0.034(3) Uani 0.5 1 d D U P B 1
O22W O 0.3955(6) 0.5196(6) 0.0433(5) 0.041(3) Uani 0.5 1 d D U P B 1
O23W O 0.4451(10) 0.3947(6) 0.0698(5) 0.057(4) Uani 0.5 1 d D U P B 1
O24W O 0.5206(7) 0.3476(5) -0.0090(5) 0.048(3) Uani 0.5 1 d D U P B 1
O25W O 0.4180(10) 0.5227(7) -0.0552(6) 0.074(5) Uani 0.5 1 d D U P B 1
O26W O 0.5387(10) 0.5686(5) 0.0396(7) 0.069(5) Uani 0.5 1 d D U P B 1
Gd3 Gd 0.05783(11) 0.53401(9) -0.10174(7) 0.0427(4) Uani 0.3333 1 d . . P C 1
O31W O 0.0785(15) 0.4700(12) -0.0373(9) 0.059(6) Uani 0.3333 1 d . . P C 1
O32W O -0.0622(4) 0.4700(4) -0.1736(3) 0.0175(18) Uani 1 1 d . U . C 1
O33W O -0.0243(17) 0.5655(15) -0.1612(14) 0.073(9) Uani 0.3333 1 d . . P C 1
O34W O 0.1215(15) 0.6246(12) -0.1282(10) 0.066(7) Uani 0.3333 1 d . . P C 1
Gd4 Gd 1.13423(7) 0.59456(6) 0.41446(4) 0.0315(2) Uani 0.5708(14) 1 d D . P D 1
O41W O 1.0124(6) 0.6283(6) 0.3841(5) 0.044(3) Uani 0.5708(14) 1 d D . P D 1
O42W O 1.2310(7) 0.6745(7) 0.4701(5) 0.056(3) Uani 0.5708(14) 1 d D . P D 1
O43W O 1.1954(8) 0.5328(6) 0.4701(4) 0.057(3) Uani 0.5708(14) 1 d D . P D 1
O44W O 1.2527(6) 0.5707(6) 0.3912(5) 0.054(3) Uani 0.5708(14) 1 d D . P D 1
O45W O 1.0478(6) 0.4968(4) 0.4093(4) 0.045(2) Uani 0.5708(14) 1 d D . P D 1
O46W O 1.0929(7) 0.5517(6) 0.3277(3) 0.044(2) Uani 0.5708(14) 1 d D . P D 1
O47W O 1.1720(8) 0.6793(5) 0.3711(4) 0.043(3) Uani 0.5708(14) 1 d D . P D 1
Gd5 Gd 0.03016(8) 0.52621(7) 0.16759(5) 0.0337(3) Uani 0.6667 1 d D . P E 2
O51W O 0.0986(8) 0.6206(4) 0.1428(4) 0.067(3) Uani 0.6667 1 d D U P E 2
O52W O 0.1422(5) 0.5829(4) 0.2334(3) 0.043(2) Uani 0.6667 1 d D U P E 2
O53W O 0.0530(6) 0.4692(5) 0.2375(3) 0.042(2) Uani 0.6667 1 d D U P E 2
O54W O -0.0948(5) 0.4907(4) 0.1908(4) 0.048(3) Uani 0.6667 1 d D U P E 2
O55W O -0.0792(5) 0.5548(4) 0.1129(3) 0.043(2) Uani 0.6667 1 d D U P E 2
O56W O 0.0405(7) 0.5010(5) 0.0802(3) 0.052(3) Uani 0.6667 1 d D U P E 2
O57W O -0.0127(7) 0.4134(3) 0.1345(4) 0.039(2) Uani 0.6667 1 d D U P E 2
O58W O 0.1535(5) 0.4874(5) 0.1650(5) 0.063(3) Uani 0.6667 1 d D U P E 2
Gd6 Gd 1.11297(10) 0.60855(8) 0.39860(6) 0.0315(2) Uani 0.4292(14) 1 d . . P D 2
O61W O 1.0005(11) 0.6594(8) 0.3902(7) 0.044(3) Uani 0.4292(14) 1 d . . P D 2
O62W O 1.2349(10) 0.6644(11) 0.4444(7) 0.056(3) Uani 0.4292(14) 1 d . . P D 2
O63W O 1.1628(10) 0.5173(9) 0.4139(7) 0.057(3) Uani 0.4292(14) 1 d . . P D 2
O64W O 1.2004(10) 0.5894(8) 0.3447(7) 0.054(3) Uani 0.4292(14) 1 d . . P D 2
O65W O 1.0081(10) 0.5342(7) 0.4158(6) 0.045(2) Uani 0.4292(14) 1 d . . P D 2
O66W O 1.0329(9) 0.5589(8) 0.3216(5) 0.044(2) Uani 0.4292(14) 1 d . . P D 2
O67W O 1.1428(10) 0.7053(8) 0.3688(6) 0.043(3) Uani 0.4292(14) 1 d . . P D 2
O11 O 0.5920(4) 0.8784(3) 0.2463(3) 0.0535(19) Uani 1 1 d . . . . .
H11 H 0.638145 0.872128 0.248207 0.080 Uiso 1 1 calc R U . . .
C110 C 0.6348(7) 0.8034(5) 0.1631(4) 0.054(3) Uani 1 1 d . . . . .
H11A H 0.625751 0.790593 0.126823 0.065 Uiso 1 1 calc R U . . .
H11B H 0.654960 0.849343 0.170981 0.065 Uiso 1 1 calc R U . . .
C111 C 0.5411(6) 0.8254(4) 0.2208(4) 0.044(2) Uani 1 1 d . . . . .
C112 C 0.4722(6) 0.8107(4) 0.2371(4) 0.043(2) Uani 1 1 d . . . . .
C113 C 0.4198(7) 0.7578(4) 0.2128(4) 0.052(3) Uani 1 1 d . . . . .
H113 H 0.371681 0.747482 0.223098 0.062 Uiso 1 1 calc R U . . .
C114 C 0.4355(6) 0.7195(4) 0.1738(3) 0.053(3) Uani 1 1 d D . . . .
C115 C 0.5026(7) 0.7359(5) 0.1564(4) 0.053(3) Uani 1 1 d . . . . .
H115 H 0.511242 0.710620 0.127989 0.064 Uiso 1 1 calc R U . . .
C116 C 0.5584(6) 0.7893(5) 0.1799(4) 0.045(2) Uani 1 1 d . . . . .
S11 S 0.3698(2) 0.64916(12) 0.14534(12) 0.0708(10) Uani 1 1 d D . . . .
O111 O 0.3227(7) 0.6675(5) 0.1015(4) 0.078(2) Uani 0.602(9) 1 d D . P F 1
O112 O 0.4254(6) 0.6079(4) 0.1258(5) 0.078(2) Uani 0.602(9) 1 d D . P F 1
O113 O 0.3398(8) 0.6227(5) 0.1849(4) 0.078(2) Uani 0.602(9) 1 d D . P F 1
O114 O 0.3823(11) 0.6044(5) 0.1813(6) 0.078(2) Uani 0.398(9) 1 d D . P F 2
O115 O 0.2899(5) 0.6661(7) 0.1453(8) 0.078(2) Uani 0.398(9) 1 d D . P F 2
O116 O 0.3860(10) 0.6321(7) 0.0965(4) 0.078(2) Uani 0.398(9) 1 d D . P F 2
O12 O 0.6141(4) 0.8937(3) 0.3457(2) 0.0367(14) Uani 1 1 d . . . . .
H12 H 0.609382 0.890706 0.314891 0.055 Uiso 1 1 calc R U . . .
C120 C 0.4568(6) 0.8507(4) 0.2824(4) 0.044(2) Uani 1 1 d . . . . .
H12A H 0.482553 0.895055 0.284830 0.053 Uiso 1 1 calc R U . . .
H12B H 0.399874 0.849735 0.279115 0.053 Uiso 1 1 calc R U . . .
C121 C 0.5641(6) 0.8450(4) 0.3563(4) 0.037(2) Uani 1 1 d . . . . .
C122 C 0.5916(5) 0.8192(4) 0.3971(4) 0.038(2) Uani 1 1 d . . . . .
C123 C 0.5417(6) 0.7715(5) 0.4102(4) 0.048(2) Uani 1 1 d . . . . .
H123 H 0.559032 0.752603 0.438047 0.058 Uiso 1 1 calc R U . . .
C124 C 0.4650(5) 0.7513(5) 0.3818(3) 0.050(3) Uani 1 1 d D . . . .
C125 C 0.4387(6) 0.7770(5) 0.3422(4) 0.050(3) Uani 1 1 d . . . . .
H125 H 0.386935 0.762490 0.323669 0.060 Uiso 1 1 calc R U . . .
C126 C 0.4880(6) 0.8256(4) 0.3281(4) 0.042(2) Uani 1 1 d . . . . .
S12 S 0.40255(15) 0.68973(15) 0.39973(13) 0.0680(10) Uani 1 1 d D . . . .
O121 O 0.3936(10) 0.7152(6) 0.4502(4) 0.072(2) Uani 0.68(3) 1 d D . P G 1
O122 O 0.3303(6) 0.6743(7) 0.3611(5) 0.072(2) Uani 0.68(3) 1 d D . P G 1
O123 O 0.4460(7) 0.6355(5) 0.3996(7) 0.072(2) Uani 0.68(3) 1 d D . P G 1
O124 O 0.3668(17) 0.7227(8) 0.4383(10) 0.072(2) Uani 0.32(3) 1 d D . P G 2
O125 O 0.3475(15) 0.6579(12) 0.3523(5) 0.072(2) Uani 0.32(3) 1 d D . P G 2
O126 O 0.4565(9) 0.6479(11) 0.4199(13) 0.072(2) Uani 0.32(3) 1 d D . P G 2
O13 O 0.7606(4) 0.8686(3) 0.3500(2) 0.0366(14) Uani 1 1 d . . . . .
H13 H 0.714625 0.875120 0.349015 0.055 Uiso 1 1 calc R U . . .
C130 C 0.6756(6) 0.8374(5) 0.4263(3) 0.039(2) Uani 1 1 d . . . . .
H13A H 0.694913 0.882424 0.425579 0.047 Uiso 1 1 calc R U . . .
H13B H 0.676462 0.832654 0.461174 0.047 Uiso 1 1 calc R U . . .
C131 C 0.7687(5) 0.8138(4) 0.3686(3) 0.0305(18) Uani 1 1 d . . . . .
C132 C 0.8170(5) 0.7758(4) 0.3489(3) 0.0330(19) Uani 1 1 d . . . . .
C133 C 0.8242(5) 0.7197(4) 0.3665(3) 0.037(2) Uani 1 1 d . . . . .
H133 H 0.855578 0.692940 0.352857 0.044 Uiso 1 1 calc R U . . .
C134 C 0.7867(4) 0.7014(4) 0.4037(3) 0.038(2) Uani 1 1 d D . . . .
C135 C 0.7403(5) 0.7402(4) 0.4231(3) 0.038(2) Uani 1 1 d . . . . .
H135 H 0.714821 0.728058 0.448468 0.045 Uiso 1 1 calc R U . . .
C136 C 0.7301(5) 0.7975(4) 0.4060(3) 0.0335(19) Uani 1 1 d . . . . .
S13 S 0.78815(15) 0.62489(11) 0.41858(10) 0.0498(6) Uani 1 1 d D . . . .
O131 O 0.8738(4) 0.6182(5) 0.4273(4) 0.0413(14) Uani 0.574(10) 1 d D . P H 1
O132 O 0.7658(7) 0.6267(5) 0.4676(3) 0.0413(14) Uani 0.574(10) 1 d D . P H 1
O133 O 0.7387(7) 0.5792(4) 0.3797(3) 0.0413(14) Uani 0.574(10) 1 d D . P H 1
O134 O 0.8526(7) 0.6031(5) 0.3978(6) 0.0413(14) Uani 0.426(10) 1 d D . P H 2
O135 O 0.7863(9) 0.6299(6) 0.4710(3) 0.0413(14) Uani 0.426(10) 1 d D . P H 2
O136 O 0.7082(6) 0.5885(5) 0.3865(5) 0.0413(14) Uani 0.426(10) 1 d D . P H 2
O14 O 0.7469(4) 0.8591(3) 0.2485(2) 0.0465(17) Uani 1 1 d . . . . .
H14 H 0.750777 0.864784 0.279310 0.070 Uiso 1 1 calc R U . . .
C140 C 0.8535(5) 0.7914(5) 0.3062(3) 0.038(2) Uani 1 1 d . . . . .
H14A H 0.902958 0.774657 0.307879 0.046 Uiso 1 1 calc R U . . .
H14B H 0.866047 0.837785 0.308489 0.046 Uiso 1 1 calc R U . . .
C141 C 0.7473(6) 0.7960(4) 0.2316(3) 0.038(2) Uani 1 1 d . . . . .
C142 C 0.6945(6) 0.7689(5) 0.1877(3) 0.042(2) Uani 1 1 d . . . . .
C143 C 0.6934(6) 0.7051(5) 0.1697(3) 0.042(2) Uani 1 1 d . . . . .
H143 H 0.658810 0.685551 0.139551 0.050 Uiso 1 1 calc R U . . .
C144 C 0.7414(5) 0.6702(4) 0.1948(3) 0.037(2) Uani 1 1 d . . . . .
C145 C 0.7946(5) 0.6992(4) 0.2387(3) 0.0331(19) Uani 1 1 d . . . . .
H145 H 0.828166 0.675402 0.255853 0.040 Uiso 1 1 calc R U . . .
C146 C 0.7981(5) 0.7629(4) 0.2571(3) 0.035(2) Uani 1 1 d . . . . .
S14 S 0.73574(14) 0.58890(11) 0.17162(8) 0.0418(5) Uani 1 1 d . . . . .
O141 O 0.7697(6) 0.5856(4) 0.1279(3) 0.083(3) Uani 1 1 d . . . . .
O142 O 0.7787(5) 0.5607(4) 0.2091(3) 0.065(2) Uani 1 1 d . . . . .
O143 O 0.6527(4) 0.5625(3) 0.1587(3) 0.0545(19) Uani 1 1 d . . . . .
O21 O 0.3204(3) 0.1157(3) 0.2487(2) 0.0300(12) Uani 1 1 d . . . . .
H21 H 0.317558 0.108071 0.218056 0.045 Uiso 1 1 calc R U . . .
C210 C 0.3043(5) 0.2077(4) 0.3238(3) 0.0276(17) Uani 1 1 d . . . . .
H21A H 0.270524 0.165485 0.315823 0.033 Uiso 1 1 calc R U . . .
H21B H 0.312426 0.222067 0.359821 0.033 Uiso 1 1 calc R U . . .
C211 C 0.3890(4) 0.1573(4) 0.2707(3) 0.0240(16) Uani 1 1 d . . . . .
C212 C 0.4588(5) 0.1563(3) 0.2550(3) 0.0241(16) Uani 1 1 d . . . . .
C213 C 0.5248(5) 0.1991(4) 0.2811(3) 0.0262(17) Uani 1 1 d . . . . .
H213 H 0.573630 0.198161 0.271485 0.031 Uiso 1 1 calc R U . . .
C214 C 0.5202(4) 0.2430(4) 0.3210(3) 0.0255(16) Uani 1 1 d . . . . .
C215 C 0.4486(5) 0.2454(4) 0.3352(3) 0.0259(16) Uani 1 1 d . . . . .
H215 H 0.445159 0.276316 0.361835 0.031 Uiso 1 1 calc R U . . .
C216 C 0.3825(4) 0.2025(4) 0.3101(3) 0.0241(16) Uani 1 1 d . . . . .
S21 S 0.60372(11) 0.29743(10) 0.35328(8) 0.0304(4) Uani 1 1 d . . . . .
O211 O 0.6210(4) 0.2807(4) 0.4026(3) 0.0496(17) Uani 1 1 d . . . . .
O212 O 0.5828(3) 0.3598(3) 0.3546(2) 0.0376(14) Uani 1 1 d . . . . .
O213 O 0.6661(3) 0.2889(3) 0.3270(2) 0.0362(14) Uani 1 1 d . . . . .
O22 O 0.3279(3) 0.1072(3) 0.1416(2) 0.0317(13) Uani 1 1 d . . . . .
H22 H 0.287464 0.123589 0.139225 0.048 Uiso 1 1 calc R U . . .
C220 C 0.4679(5) 0.1150(4) 0.2079(3) 0.0274(17) Uani 1 1 d . . . . .
H22A H 0.519198 0.101007 0.213670 0.033 Uiso 1 1 calc R U . . .
H22B H 0.426380 0.077000 0.199493 0.033 Uiso 1 1 calc R U . . .
C221 C 0.3890(5) 0.1496(3) 0.1345(3) 0.0254(16) Uani 1 1 d . . . . .
C222 C 0.3797(5) 0.1859(4) 0.0967(3) 0.0255(16) Uani 1 1 d . . . . .
C223 C 0.4455(5) 0.2250(4) 0.0897(3) 0.0249(16) Uani 1 1 d . . . . .
H223 H 0.440224 0.250713 0.064722 0.030 Uiso 1 1 calc R U . . .
C224 C 0.5185(5) 0.2270(4) 0.1188(3) 0.0252(16) Uani 1 1 d . . . . .
C225 C 0.5273(5) 0.1909(4) 0.1564(3) 0.0271(17) Uani 1 1 d . . . . .
H225 H 0.577570 0.192778 0.176244 0.033 Uiso 1 1 calc R U . . .
C226 C 0.4624(5) 0.1520(3) 0.1653(3) 0.0254(16) Uani 1 1 d . . . . .
S22 S 0.59890(12) 0.27851(10) 0.10779(8) 0.0342(5) Uani 1 1 d . . . . .
O221 O 0.6029(5) 0.2610(4) 0.0566(2) 0.060(2) Uani 1 1 d . . . . .
O222 O 0.6672(4) 0.2737(4) 0.1421(2) 0.0470(17) Uani 1 1 d . . . . .
O223 O 0.5796(5) 0.3413(4) 0.1159(4) 0.072(3) Uani 1 1 d . . . . .
O23 O 0.2048(3) 0.1647(2) 0.1327(2) 0.0276(12) Uani 1 1 d . . . . .
H23 H 0.206453 0.169706 0.163239 0.041 Uiso 1 1 calc R U . . .
C230 C 0.3005(5) 0.1835(4) 0.0630(3) 0.0278(17) Uani 1 1 d . . . . .
H23A H 0.308649 0.189655 0.029686 0.033 Uiso 1 1 calc R U . . .
H23B H 0.268391 0.141118 0.059907 0.033 Uiso 1 1 calc R U . . .
C231 C 0.2098(4) 0.2226(4) 0.1170(3) 0.0265(17) Uani 1 1 d . . . . .
C232 C 0.1686(5) 0.2675(4) 0.1351(3) 0.0295(17) Uani 1 1 d . . . . .
C233 C 0.1741(6) 0.3243(5) 0.1175(4) 0.041(2) Uani 1 1 d . . . . .
H233 H 0.146927 0.355792 0.129363 0.049 Uiso 1 1 calc R U . . .
C234 C 0.2191(5) 0.3355(5) 0.0824(3) 0.050(3) Uani 1 1 d D . . . .
C235 C 0.2603(5) 0.2901(4) 0.0659(4) 0.038(2) Uani 1 1 d . . . . .
H235 H 0.292412 0.298710 0.042856 0.046 Uiso 1 1 calc R U . . .
C236 C 0.2558(5) 0.2333(4) 0.0821(3) 0.0278(17) Uani 1 1 d . . . . .
S23 S 0.2319(2) 0.40995(14) 0.06357(13) 0.0736(10) Uani 1 1 d D . . . .
O231 O 0.1592(6) 0.4355(5) 0.0711(4) 0.073(2) Uani 0.683(9) 1 d D . P I 1
O232 O 0.2203(8) 0.3942(5) 0.0075(3) 0.073(2) Uani 0.683(9) 1 d D . P I 1
O233 O 0.3087(5) 0.4423(5) 0.0876(4) 0.073(2) Uani 0.683(9) 1 d D . P I 1
O234 O 0.3121(8) 0.4178(8) 0.0513(9) 0.073(2) Uani 0.317(9) 1 d D . P I 2
O235 O 0.1640(10) 0.4112(8) 0.0260(7) 0.073(2) Uani 0.317(9) 1 d D . P I 2
O236 O 0.2397(15) 0.4565(5) 0.1114(5) 0.073(2) Uani 0.317(9) 1 d D . P I 2
O24 O 0.1969(3) 0.1716(3) 0.2277(2) 0.0290(12) Uani 1 1 d . . . . .
H24 H 0.236921 0.155403 0.234926 0.044 Uiso 1 1 calc R U . . .
C240 C 0.1217(5) 0.2561(4) 0.1748(3) 0.0320(18) Uani 1 1 d . . . . .
H24A H 0.078854 0.280927 0.171976 0.038 Uiso 1 1 calc R U . . .
H24B H 0.098096 0.210886 0.169898 0.038 Uiso 1 1 calc R U . . .
C241 C 0.2120(4) 0.2337(4) 0.2501(3) 0.0246(16) Uani 1 1 d . . . . .
C242 C 0.2633(4) 0.2531(4) 0.2968(3) 0.0260(16) Uani 1 1 d . . . . .
C243 C 0.2761(4) 0.3170(4) 0.3167(3) 0.0288(17) Uani 1 1 d . . . . .
H243 H 0.310815 0.331905 0.347680 0.035 Uiso 1 1 calc R U . . .
C244 C 0.2393(4) 0.3590(4) 0.2924(3) 0.0282(17) Uani 1 1 d . . . . .
C245 C 0.1880(4) 0.3391(4) 0.2478(3) 0.0279(17) Uani 1 1 d . . . . .
H245 H 0.162006 0.368460 0.231904 0.033 Uiso 1 1 calc R U . . .
C246 C 0.1742(4) 0.2754(4) 0.2258(3) 0.0282(17) Uani 1 1 d . . . . .
S24 S 0.26059(12) 0.44034(10) 0.31745(9) 0.0355(5) Uani 1 1 d . . . . .
O241 O 0.2617(5) 0.4454(3) 0.3692(3) 0.057(2) Uani 1 1 d . . . . .
O242 O 0.1993(4) 0.4696(3) 0.2934(3) 0.0450(16) Uani 1 1 d . . . . .
O243 O 0.3344(5) 0.4652(4) 0.3053(4) 0.073(3) Uani 1 1 d . . . . .
O31 O -0.1505(3) 0.8232(2) 0.0324(2) 0.0273(12) Uani 1 1 d . . . . .
H31 H -0.125089 0.860173 0.041232 0.041 Uiso 1 1 calc R U . . .
C310 C -0.0497(4) 0.8491(3) -0.0318(3) 0.0204(15) Uani 1 1 d . . . . .
H31A H -0.100752 0.863238 -0.033111 0.025 Uiso 1 1 calc R U . . .
H31B H -0.043972 0.836334 -0.066157 0.025 Uiso 1 1 calc R U . . .
C311 C -0.0996(4) 0.7818(3) 0.0279(3) 0.0212(15) Uani 1 1 d . . . . .
C312 C -0.0985(5) 0.7316(3) 0.0539(3) 0.0241(16) Uani 1 1 d . . . . .
C313 C -0.0456(5) 0.6909(4) 0.0459(3) 0.0297(18) Uani 1 1 d . . . . .
H313 H -0.043423 0.655966 0.062904 0.036 Uiso 1 1 calc R U . . .
C314 C 0.0035(5) 0.7016(3) 0.0132(3) 0.0286(17) Uani 1 1 d D . . . .
C315 C 0.0018(4) 0.7516(3) -0.0125(3) 0.0227(15) Uani 1 1 d . . . . .
H315 H 0.035559 0.757722 -0.035092 0.027 Uiso 1 1 calc R U . . .
C316 C -0.0493(4) 0.7926(3) -0.0052(3) 0.0175(14) Uani 1 1 d . . . . .
S31 S 0.07291(16) 0.65120(11) 0.00633(9) 0.0478(6) Uani 1 1 d D . . . .
O311 O 0.0905(8) 0.6552(6) -0.0435(3) 0.0576(18) Uani 0.560(8) 1 d D . P J 2
O312 O 0.1345(6) 0.6690(6) 0.0512(4) 0.0576(18) Uani 0.560(8) 1 d D . P J 2
O313 O 0.0276(6) 0.5857(3) 0.0064(5) 0.0576(18) Uani 0.560(8) 1 d D . P J 2
O314 O 0.0588(9) 0.6239(7) -0.0459(3) 0.0576(18) Uani 0.440(8) 1 d D . P C 1
O315 O 0.1521(4) 0.6938(6) 0.0240(6) 0.0576(18) Uani 0.440(8) 1 d D . P J 1
O316 O 0.0633(9) 0.6062(5) 0.0415(5) 0.0576(18) Uani 0.440(8) 1 d D . P J 1
O32 O -0.1302(3) 0.8460(3) 0.1372(2) 0.0302(12) Uani 1 1 d . . . . .
H32 H -0.131810 0.833716 0.107097 0.045 Uiso 1 1 calc R U . . .
C320 C -0.1484(5) 0.7208(4) 0.0918(3) 0.0306(18) Uani 1 1 d . . . . .
H32A H -0.168598 0.675083 0.088480 0.037 Uiso 1 1 calc R U . . .
H32B H -0.193686 0.742623 0.085589 0.037 Uiso 1 1 calc R U . . .
C321 C -0.0923(4) 0.8083(4) 0.1647(3) 0.0242(16) Uani 1 1 d . . . . .
C322 C -0.0447(4) 0.8327(4) 0.2120(3) 0.0221(16) Uani 1 1 d . . . . .
C323 C -0.0089(4) 0.7910(3) 0.2379(3) 0.0232(16) Uani 1 1 d . . . . .
H323 H 0.023429 0.806106 0.269677 0.028 Uiso 1 1 calc R U . . .
C324 C -0.0197(4) 0.7276(4) 0.2180(3) 0.0270(17) Uani 1 1 d . . . . .
C325 C -0.0652(5) 0.7048(4) 0.1710(3) 0.0281(17) Uani 1 1 d . . . . .
H325 H -0.071388 0.661422 0.157432 0.034 Uiso 1 1 calc R U . . .
C326 C -0.1015(4) 0.7453(4) 0.1440(3) 0.0232(16) Uani 1 1 d . . . . .
S32 S 0.01725(14) 0.67405(10) 0.25367(8) 0.0373(5) Uani 1 1 d . . . . .
O321 O -0.0036(5) 0.6130(3) 0.2215(3) 0.060(2) Uani 1 1 d . . . . .
O322 O 0.1001(4) 0.6957(3) 0.2692(3) 0.0519(18) Uani 1 1 d . . . . .
O323 O -0.0241(5) 0.6753(4) 0.2940(3) 0.058(2) Uani 1 1 d . . . . .
O33 O -0.0538(3) 0.9760(2) 0.15689(19) 0.0227(11) Uani 1 1 d . . . . .
H33 H -0.082518 0.940175 0.149951 0.034 Uiso 1 1 calc R U . . .
C330 C -0.0300(4) 0.9024(4) 0.2330(3) 0.0234(16) Uani 1 1 d . . . . .
H33A H -0.016102 0.908247 0.269531 0.028 Uiso 1 1 calc R U . . .
H33B H -0.078212 0.919879 0.223590 0.028 Uiso 1 1 calc R U . . .
C331 C 0.0219(4) 0.9697(3) 0.1737(3) 0.0180(14) Uani 1 1 d . . . . .
C332 C 0.0829(4) 0.9965(3) 0.1529(3) 0.0170(14) Uani 1 1 d . . . . .
C333 C 0.1589(4) 0.9907(3) 0.1727(3) 0.0168(14) Uani 1 1 d . . . . .
H333 H 0.200752 1.007897 0.158616 0.020 Uiso 1 1 calc R U . . .
C334 C 0.1742(4) 0.9597(3) 0.2131(3) 0.0173(14) Uani 1 1 d . . . . .
C335 C 0.1138(4) 0.9339(3) 0.2335(3) 0.0185(14) Uani 1 1 d . . . . .
H335 H 0.125006 0.913592 0.261458 0.022 Uiso 1 1 calc R U . . .
C336 C 0.0361(4) 0.9373(3) 0.2135(3) 0.0188(14) Uani 1 1 d . . . . .
S33 S 0.27100(10) 0.94952(8) 0.23676(6) 0.0195(3) Uani 1 1 d . . . . .
O331 O 0.3233(3) 0.9940(2) 0.2175(2) 0.0239(11) Uani 1 1 d . . . . .
O332 O 0.2818(3) 0.9618(3) 0.29032(19) 0.0278(12) Uani 1 1 d . . . . .
O333 O 0.2740(3) 0.8837(2) 0.2183(2) 0.0254(11) Uani 1 1 d . . . . .
O34 O -0.0499(3) 0.9323(2) 0.06011(18) 0.0196(10) Uani 1 1 d . . . . .
H34 H -0.034238 0.940413 0.090915 0.029 Uiso 1 1 calc R U . . .
C340 C 0.0687(4) 1.0310(3) 0.1091(3) 0.0190(14) Uani 1 1 d . . . . .
H34A H 0.107849 1.070314 0.115415 0.023 Uiso 1 1 calc R U . . .
H34B H 0.016238 1.042870 0.105982 0.023 Uiso 1 1 calc R U . . .
C341 C 0.0126(4) 0.9420(3) 0.0376(3) 0.0164(14) Uani 1 1 d . . . . .
C342 C 0.0155(4) 0.9040(3) -0.0066(3) 0.0184(14) Uani 1 1 d . . . . .
C343 C 0.0801(4) 0.9176(3) -0.0271(3) 0.0191(14) Uani 1 1 d . . . . .
H343 H 0.083814 0.891703 -0.056504 0.023 Uiso 1 1 calc R U . . .
C344 C 0.1399(4) 0.9680(3) -0.0059(3) 0.0197(15) Uani 1 1 d . . . . .
C345 C 0.1369(4) 1.0042(3) 0.0385(3) 0.0176(14) Uani 1 1 d . . . . .
H345 H 0.178661 1.037840 0.053720 0.021 Uiso 1 1 calc R U . . .
C346 C 0.0735(4) 0.9917(3) 0.0608(3) 0.0178(14) Uani 1 1 d . . . . .
S34 S 0.21811(10) 0.98527(9) -0.03634(7) 0.0232(4) Uani 1 1 d . . . . .
O341 O 0.2580(3) 1.0493(2) -0.0137(2) 0.0267(11) Uani 1 1 d . . . . .
O342 O 0.2671(3) 0.9379(3) -0.0294(3) 0.0383(14) Uani 1 1 d . . . . .
O343 O 0.1821(4) 0.9814(3) -0.0886(2) 0.0375(14) Uani 1 1 d . . . . .
O41 O 0.8455(3) 0.8057(3) 0.5402(2) 0.0325(13) Uani 1 1 d . . . . .
H41 H 0.867306 0.843812 0.547286 0.049 Uiso 1 1 calc R U . . .
C410 C 0.9487(5) 0.8321(4) 0.4764(3) 0.0341(19) Uani 1 1 d . . . . .
H41A H 0.895522 0.842598 0.472477 0.041 Uiso 1 1 calc R U . . .
H41B H 0.956892 0.816365 0.443027 0.041 Uiso 1 1 calc R U . . .
C411 C 0.9013(4) 0.7681(4) 0.5390(3) 0.0242(16) Uani 1 1 d . . . . .
C412 C 0.9059(5) 0.7206(4) 0.5679(3) 0.0289(17) Uani 1 1 d . . . . .
C413 C 0.9616(5) 0.6821(4) 0.5635(3) 0.0332(19) Uani 1 1 d . . . . .
H413 H 0.964265 0.648683 0.582208 0.040 Uiso 1 1 calc R U . . .
C414 C 1.0119(5) 0.6920(4) 0.5329(3) 0.041(2) Uani 1 1 d D . . . .
C415 C 1.0087(5) 0.7407(5) 0.5044(3) 0.037(2) Uani 1 1 d . . . . .
H415 H 1.044560 0.746994 0.483086 0.044 Uiso 1 1 calc R U . . .
C416 C 0.9532(4) 0.7797(4) 0.5072(3) 0.0267(17) Uani 1 1 d . . . . .
S41 S 1.08073(15) 0.64035(12) 0.52902(9) 0.0476(6) Uani 1 1 d D . . . .
O411 O 1.0766(6) 0.6186(5) 0.4774(3) 0.0363(12) Uani 0.5708(14) 1 d D . P D 1
O412 O 1.1602(4) 0.6843(4) 0.5503(4) 0.0363(12) Uani 0.5708(14) 1 d D . P D 1
O413 O 1.0673(6) 0.5947(4) 0.5619(3) 0.0363(12) Uani 0.5708(14) 1 d D . P D 1
O414 O 1.1056(7) 0.6464(6) 0.4812(4) 0.0363(12) Uani 0.4292(14) 1 d D . P D 2
O415 O 1.1358(6) 0.6520(6) 0.5745(3) 0.0363(12) Uani 0.4292(14) 1 d D . P D 2
O416 O 1.0279(6) 0.5740(3) 0.5192(5) 0.0363(12) Uani 0.4292(14) 1 d D . P D 2
O42 O 0.8688(3) 0.8372(3) 0.64589(19) 0.0257(11) Uani 1 1 d . . . . .
H42 H 0.866072 0.823268 0.615946 0.039 Uiso 1 1 calc R U . . .
C420 C 0.8561(5) 0.7094(4) 0.6059(3) 0.0282(17) Uani 1 1 d . . . . .
H42A H 0.838998 0.663535 0.604420 0.034 Uiso 1 1 calc R U . . .
H42B H 0.808921 0.728962 0.598999 0.034 Uiso 1 1 calc R U . . .
C421 C 0.9113(4) 0.8027(4) 0.6748(3) 0.0207(15) Uani 1 1 d . . . . .
C422 C 0.9596(4) 0.8314(3) 0.7207(3) 0.0190(14) Uani 1 1 d . . . . .
C423 C 1.0026(4) 0.7940(4) 0.7472(3) 0.0216(15) Uani 1 1 d . . . . .
H423 H 1.036293 0.812205 0.778020 0.026 Uiso 1 1 calc R U . . .
C424 C 0.9972(4) 0.7300(4) 0.7294(3) 0.0236(16) Uani 1 1 d . . . . .
C425 C 0.9479(4) 0.7026(4) 0.6850(3) 0.0255(16) Uani 1 1 d . . . . .
H425 H 0.943645 0.658773 0.673549 0.031 Uiso 1 1 calc R U . . .
C426 C 0.9044(4) 0.7385(4) 0.6570(3) 0.0234(16) Uani 1 1 d . . . . .
S42 S 1.05760(11) 0.68559(9) 0.76303(7) 0.0280(4) Uani 1 1 d . . . . .
O421 O 1.0426(5) 0.6218(3) 0.7334(3) 0.0532(18) Uani 1 1 d . . . . .
O422 O 1.1366(4) 0.7172(3) 0.7694(3) 0.0459(17) Uani 1 1 d . . . . .
O423 O 1.0325(4) 0.6817(3) 0.8100(3) 0.0435(16) Uani 1 1 d . . . . .
O43 O 0.9292(3) 0.9672(3) 0.65940(19) 0.0244(11) Uani 1 1 d . . . . .
H43 H 0.904826 0.929855 0.654278 0.037 Uiso 1 1 calc R U . . .
C430 C 0.9684(4) 0.9009(3) 0.7393(3) 0.0209(15) Uani 1 1 d . . . . .
H43A H 0.985460 0.909210 0.775675 0.025 Uiso 1 1 calc R U . . .
H43B H 0.917338 0.914551 0.730703 0.025 Uiso 1 1 calc R U . . .
C431 C 1.0079(4) 0.9678(3) 0.6756(3) 0.0204(15) Uani 1 1 d . . . . .
C432 C 1.0638(4) 0.9973(4) 0.6522(3) 0.0219(15) Uani 1 1 d . . . . .
C433 C 1.1427(4) 0.9977(3) 0.6716(3) 0.0235(16) Uani 1 1 d . . . . .
H433 H 1.181761 1.017644 0.656577 0.028 Uiso 1 1 calc R U . . .
C434 C 1.1647(4) 0.9693(3) 0.7124(3) 0.0219(15) Uani 1 1 d . . . . .
C435 C 1.1080(4) 0.9401(3) 0.7346(3) 0.0203(15) Uani 1 1 d . . . . .
H435 H 1.123464 0.920965 0.762630 0.024 Uiso 1 1 calc R U . . .
C436 C 1.0285(4) 0.9384(3) 0.7162(3) 0.0203(15) Uani 1 1 d . . . . .
S43 S 1.26440(10) 0.96681(9) 0.73288(7) 0.0272(4) Uani 1 1 d . . . . .
O431 O 1.3074(3) 1.0137(3) 0.7110(3) 0.0389(14) Uani 1 1 d . . . . .
O432 O 1.2794(3) 0.9812(4) 0.7868(2) 0.0480(18) Uani 1 1 d . . . . .
O433 O 1.2740(3) 0.9026(3) 0.7162(2) 0.0280(12) Uani 1 1 d . . . . .
O44 O 0.9401(3) 0.9192(3) 0.5632(2) 0.0307(12) Uani 1 1 d . . . . .
H44 H 0.954378 0.933741 0.593486 0.046 Uiso 1 1 calc R U . . .
C440 C 1.0437(5) 1.0279(4) 0.6067(3) 0.0279(17) Uani 1 1 d . . . . .
H44A H 0.988713 1.034380 0.602465 0.034 Uiso 1 1 calc R U . . .
H44B H 1.077593 1.069740 0.611548 0.034 Uiso 1 1 calc R U . . .
C441 C 1.0002(5) 0.9320(4) 0.5406(3) 0.0290(18) Uani 1 1 d . . . . .
C442 C 1.0084(5) 0.8924(4) 0.4982(3) 0.0287(17) Uani 1 1 d . . . . .
C443 C 1.0705(5) 0.9101(4) 0.4764(3) 0.0297(18) Uani 1 1 d . . . . .
H443 H 1.077068 0.883495 0.448036 0.036 Uiso 1 1 calc R U . . .
C444 C 1.1239(5) 0.9658(4) 0.4948(3) 0.0314(18) Uani 1 1 d . . . . .
C445 C 1.1152(5) 1.0045(4) 0.5369(3) 0.0304(18) Uani 1 1 d . . . . .
H445 H 1.151479 1.042582 0.549516 0.036 Uiso 1 1 calc R U . . .
C446 C 1.0542(5) 0.9881(4) 0.5605(3) 0.0277(17) Uani 1 1 d . . . . .
S44 S 1.20298(13) 0.98553(12) 0.46547(8) 0.0395(5) Uani 1 1 d . . . . .
O441 O 1.2395(4) 1.0488(4) 0.4860(2) 0.059(2) Uani 1 1 d . . . . .
O442 O 1.2536(4) 0.9397(5) 0.4749(3) 0.063(2) Uani 1 1 d . . . . .
O443 O 1.1683(3) 0.9784(3) 0.4125(2) 0.0342(13) Uani 1 1 d . . . . .
C501 C 0.4573(6) 0.4356(4) 0.1985(4) 0.047(3) Uani 1 1 d . . . . .
C502 C 0.5225(5) 0.4093(5) 0.2134(4) 0.046(2) Uani 1 1 d . . . . .
C503 C 0.5128(5) 0.3489(4) 0.2251(4) 0.041(2) Uani 1 1 d . . . . .
H503 H 0.557521 0.330734 0.235528 0.049 Uiso 1 1 calc R U . . .
C504 C 0.4383(5) 0.3144(4) 0.2216(3) 0.0299(18) Uani 1 1 d . . . . .
H504 H 0.431991 0.272978 0.229521 0.036 Uiso 1 1 calc R U . . .
C505 C 0.3746(5) 0.3409(4) 0.2068(4) 0.036(2) Uani 1 1 d . . . . .
H505 H 0.323561 0.317885 0.204601 0.043 Uiso 1 1 calc R U . . .
C506 C 0.3837(6) 0.4013(4) 0.1950(4) 0.046(2) Uani 1 1 d . . . . .
H506 H 0.338864 0.419121 0.184419 0.055 Uiso 1 1 calc R U . . .
C510 C 0.4627(8) 0.5011(5) 0.1837(4) 0.060(3) Uani 1 1 d . . . . .
H51A H 0.497483 0.504684 0.159676 0.072 Uiso 1 1 calc R U . . .
H51B H 0.410130 0.506882 0.167434 0.072 Uiso 1 1 calc R U . . .
N511 N 0.4934(6) 0.5507(4) 0.2272(3) 0.051(2) Uani 1 1 d . . . . .
C512 C 0.5448(6) 0.6025(4) 0.2295(4) 0.044(2) Uani 1 1 d . . . . .
H512 H 0.570374 0.613295 0.203861 0.053 Uiso 1 1 calc R U . . .
N513 N 0.5545(5) 0.6371(3) 0.2743(3) 0.044(2) Uani 1 1 d . . . . .
C514 C 0.5101(8) 0.6063(6) 0.3002(5) 0.062(3) Uani 1 1 d . . . . .
H514 H 0.506016 0.619658 0.333371 0.075 Uiso 1 1 calc R U . . .
C515 C 0.4718(8) 0.5521(6) 0.2701(5) 0.073(4) Uani 1 1 d . . . . .
H515 H 0.435584 0.520463 0.278579 0.088 Uiso 1 1 calc R U . . .
C516 C 0.6094(6) 0.6966(5) 0.2917(4) 0.050(3) Uani 1 1 d . . . . .
H51C H 0.639129 0.705648 0.266202 0.075 Uiso 1 1 calc R U . . .
H51D H 0.645492 0.693376 0.321967 0.075 Uiso 1 1 calc R U . . .
H51E H 0.580385 0.730833 0.298489 0.075 Uiso 1 1 calc R U . . .
C520 C 0.6041(7) 0.4454(7) 0.2148(6) 0.082(5) Uani 1 1 d . . . . .
H52A H 0.615484 0.438002 0.181233 0.098 Uiso 1 1 calc R U . . .
H52B H 0.604062 0.491098 0.223477 0.098 Uiso 1 1 calc R U . . .
N521 N 0.6658(4) 0.4287(4) 0.2489(3) 0.045(2) Uani 1 1 d . . . . .
C522 C 0.6821(6) 0.4461(5) 0.2973(4) 0.050(3) Uani 1 1 d . . . . .
H522 H 0.654407 0.471634 0.315607 0.060 Uiso 1 1 calc R U . . .
N523 N 0.7432(5) 0.4221(5) 0.3164(4) 0.062(3) Uani 1 1 d . . . . .
C524 C 0.7658(7) 0.3890(7) 0.2790(6) 0.070(4) Uani 1 1 d . . . . .
H524 H 0.808510 0.366957 0.281919 0.084 Uiso 1 1 calc R U . . .
C525 C 0.7179(7) 0.3924(6) 0.2369(5) 0.058(3) Uani 1 1 d . . . . .
H525 H 0.719962 0.373110 0.204617 0.070 Uiso 1 1 calc R U . . .
C526 C 0.7770(10) 0.4282(10) 0.3690(6) 0.109(7) Uani 1 1 d . . . . .
H52C H 0.752332 0.457770 0.388029 0.164 Uiso 1 1 calc R U . . .
H52D H 0.833393 0.443979 0.374867 0.164 Uiso 1 1 calc R U . . .
H52E H 0.767958 0.386801 0.379395 0.164 Uiso 1 1 calc R U . . .
C601 C 0.4147(4) 0.8614(3) 0.1007(3) 0.0221(15) Uani 1 1 d . . . . .
C602 C 0.4859(4) 0.8733(3) 0.0862(3) 0.0229(15) Uani 1 1 d . . . . .
C603 C 0.5464(4) 0.9187(4) 0.1144(3) 0.0247(16) Uani 1 1 d . . . . .
H603 H 0.594753 0.926391 0.103895 0.030 Uiso 1 1 calc R U . . .
C604 C 0.5370(4) 0.9529(4) 0.1578(3) 0.0248(16) Uani 1 1 d . . . . .
H604 H 0.578546 0.984188 0.177198 0.030 Uiso 1 1 calc R U . . .
C605 C 0.4663(4) 0.9410(4) 0.1724(3) 0.0234(16) Uani 1 1 d . . . . .
H605 H 0.459313 0.964359 0.202114 0.028 Uiso 1 1 calc R U . . .
C606 C 0.4060(4) 0.8956(4) 0.1445(3) 0.0239(16) Uani 1 1 d . . . . .
H606 H 0.357911 0.887692 0.155267 0.029 Uiso 1 1 calc R U . . .
C610 C 0.3488(5) 0.8091(4) 0.0710(3) 0.0291(17) Uani 1 1 d . . . . .
H61A H 0.347390 0.808551 0.035322 0.035 Uiso 1 1 calc R U . . .
H61B H 0.359921 0.767841 0.078942 0.035 Uiso 1 1 calc R U . . .
N611 N 0.2723(4) 0.8173(3) 0.0813(2) 0.0238(13) Uani 1 1 d . . . . .
C612 C 0.2357(4) 0.7874(3) 0.1116(3) 0.0236(16) Uani 1 1 d . . . . .
H612 H 0.253584 0.755901 0.129093 0.028 Uiso 1 1 calc R U . . .
N613 N 0.1698(4) 0.8096(3) 0.1131(3) 0.0333(17) Uani 1 1 d . . . . .
C614 C 0.1655(5) 0.8542(4) 0.0824(4) 0.043(2) Uani 1 1 d . . . . .
H614 H 0.124467 0.877635 0.076325 0.052 Uiso 1 1 calc R U . . .
C615 C 0.2286(5) 0.8586(4) 0.0627(4) 0.039(2) Uani 1 1 d . . . . .
H615 H 0.241001 0.885494 0.039922 0.047 Uiso 1 1 calc R U . . .
C616 C 0.1130(5) 0.7905(5) 0.1416(4) 0.055(3) Uani 1 1 d . . . . .
H61C H 0.061650 0.775801 0.119571 0.083 Uiso 1 1 calc R U . . .
H61D H 0.110122 0.826414 0.166064 0.083 Uiso 1 1 calc R U . . .
H61E H 0.128375 0.756162 0.158506 0.083 Uiso 1 1 calc R U . . .
C620 C 0.5004(5) 0.8379(4) 0.0377(3) 0.0261(16) Uani 1 1 d . . . . .
H62A H 0.552280 0.824926 0.043958 0.031 Uiso 1 1 calc R U . . .
H62B H 0.460122 0.799361 0.025879 0.031 Uiso 1 1 calc R U . . .
N621 N 0.4975(4) 0.8791(3) -0.0005(2) 0.0236(13) Uani 1 1 d . . . . .
C622 C 0.5605(4) 0.9119(4) -0.0113(3) 0.0247(16) Uani 1 1 d . . . . .
H622 H 0.613169 0.912187 0.004153 0.030 Uiso 1 1 calc R U . . .
N623 N 0.5379(4) 0.9441(3) -0.0470(2) 0.0245(14) Uani 1 1 d . . . . .
C624 C 0.4575(5) 0.9310(4) -0.0596(3) 0.0325(19) Uani 1 1 d . . . . .
H624 H 0.425534 0.947416 -0.084138 0.039 Uiso 1 1 calc R U . . .
C625 C 0.4323(5) 0.8903(4) -0.0306(3) 0.0317(18) Uani 1 1 d . . . . .
H625 H 0.379473 0.872842 -0.031048 0.038 Uiso 1 1 calc R U . . .
C626 C 0.5901(5) 0.9849(4) -0.0687(3) 0.0315(18) Uani 1 1 d . . . . .
H62C H 0.570835 0.978729 -0.104514 0.047 Uiso 1 1 calc R U . . .
H62D H 0.642669 0.974381 -0.061735 0.047 Uiso 1 1 calc R U . . .
H62E H 0.592112 1.029006 -0.054508 0.047 Uiso 1 1 calc R U . . .
C701 C 1.3999(5) 0.8839(4) 0.5983(3) 0.0290(17) Uani 1 1 d . . . . .
C702 C 1.4745(5) 0.8812(4) 0.5892(4) 0.035(2) Uani 1 1 d . . . . .
C703 C 1.5386(5) 0.9167(5) 0.6238(4) 0.048(3) Uani 1 1 d . . . . .
H703 H 1.589965 0.914486 0.618748 0.057 Uiso 1 1 calc R U . . .
C704 C 1.5292(5) 0.9547(4) 0.6648(4) 0.041(2) Uani 1 1 d . . . . .
H704 H 1.573940 0.978000 0.687857 0.050 Uiso 1 1 calc R U . . .
C705 C 1.4566(5) 0.9594(4) 0.6729(3) 0.0345(19) Uani 1 1 d . . . . .
H705 H 1.450138 0.986903 0.700751 0.041 Uiso 1 1 calc R U . . .
C706 C 1.3912(5) 0.9233(4) 0.6395(3) 0.0321(18) Uani 1 1 d . . . . .
H706 H 1.340276 0.925864 0.645250 0.038 Uiso 1 1 calc R U . . .
C710 C 1.3278(5) 0.8451(5) 0.5625(3) 0.040(2) Uani 1 1 d . . . . .
H71A H 1.317713 0.865370 0.532726 0.048 Uiso 1 1 calc R U . . .
H71B H 1.338549 0.802507 0.551873 0.048 Uiso 1 1 calc R U . . .
N711 N 1.2577(4) 0.8390(3) 0.5838(2) 0.0301(15) Uani 1 1 d . . . . .
C712 C 1.2394(4) 0.7994(4) 0.6141(3) 0.0258(16) Uani 1 1 d . . . . .
H712 H 1.269148 0.769376 0.625550 0.031 Uiso 1 1 calc R U . . .
N713 N 1.1718(4) 0.8096(3) 0.6254(2) 0.0276(14) Uani 1 1 d . . . . .
C714 C 1.1464(5) 0.8559(5) 0.6025(4) 0.042(2) Uani 1 1 d . . . . .
H714 H 1.099643 0.871805 0.604611 0.051 Uiso 1 1 calc R U . . .
C715 C 1.1994(6) 0.8753(5) 0.5763(4) 0.047(2) Uani 1 1 d . . . . .
H715 H 1.197446 0.907624 0.556443 0.057 Uiso 1 1 calc R U . . .
C716 C 1.1324(5) 0.7757(5) 0.6591(4) 0.041(2) Uani 1 1 d . . . . .
H71C H 1.076596 0.762432 0.644239 0.061 Uiso 1 1 calc R U . . .
H71D H 1.138500 0.803747 0.690619 0.061 Uiso 1 1 calc R U . . .
H71E H 1.155852 0.738496 0.664673 0.061 Uiso 1 1 calc R U . . .
C720 C 1.4888(6) 0.8417(5) 0.5426(5) 0.061(3) Uani 1 1 d . . . . .
H72A H 1.541293 0.830046 0.549892 0.073 Uiso 1 1 calc R U . . .
H72B H 1.449589 0.802257 0.533602 0.073 Uiso 1 1 calc R U . . .
N721 N 1.4836(6) 0.8768(4) 0.4997(4) 0.068(3) Uani 1 1 d . . . . .
C722 C 1.4188(8) 0.8711(6) 0.4624(5) 0.064(3) Uani 1 1 d . . . . .
H722 H 1.370736 0.843044 0.458950 0.077 Uiso 1 1 calc R U . . .
N723 N 1.4346(8) 0.9119(6) 0.4314(4) 0.080(4) Uani 1 1 d . . . . .
C724 C 1.5094(9) 0.9432(8) 0.4501(6) 0.081(4) Uani 1 1 d . U . . .
H724 H 1.535674 0.975453 0.435938 0.097 Uiso 1 1 calc R U . . .
C725 C 1.5392(9) 0.9235(7) 0.4888(6) 0.076(4) Uani 1 1 d . U . . .
H725 H 1.590901 0.938043 0.507465 0.091 Uiso 1 1 calc R U . . .
C726 C 1.3701(11) 0.9199(8) 0.3867(5) 0.092(5) Uani 1 1 d . . . . .
H72C H 1.340314 0.878329 0.370486 0.138 Uiso 1 1 calc R U . . .
H72D H 1.395336 0.940296 0.362917 0.138 Uiso 1 1 calc R U . . .
H72E H 1.334697 0.946075 0.398846 0.138 Uiso 1 1 calc R U . . .
Na1 Na 1.2428(2) 0.78605(18) 0.82518(13) 0.0402(8) Uani 1 1 d . . . . .
O01W O 1.2976(3) 0.7969(3) 0.7567(2) 0.0334(13) Uani 1 1 d . . . . .
O02W O 1.2807(5) 0.8946(4) 0.8548(3) 0.067(2) Uani 1 1 d . . . . .
O03W O 1.1525(6) 0.7748(5) 0.8786(4) 0.085(3) Uani 1 1 d . . . . .
O04W O 0.2902(3) 0.1496(3) -0.0651(2) 0.0351(13) Uani 1 1 d . . . . .
O05W O 0.2273(4) 1.0648(3) -0.1508(2) 0.0398(14) Uani 1 1 d . . . . .
O06W O 0.7485(5) 0.9420(3) 0.6443(3) 0.0562(19) Uani 1 1 d . . . . .
O07W O 0.7047(5) 0.8507(4) 0.5639(3) 0.065(2) Uani 1 1 d . . . . .
O08W O 0.3717(5) 0.2721(4) -0.0350(3) 0.064(2) Uani 1 1 d . . . . .
O09W O 0.5181(5) 0.5596(4) 0.6568(5) 0.093(4) Uani 1 1 d . . . . .
O10W O 0.2798(6) 0.5439(6) 0.2273(4) 0.068(3) Uani 0.75 1 d . . P K 2
O19W O 0.6397(6) 0.7265(5) 0.5337(5) 0.068(3) Uani 0.75 1 d . . P . .
O20W O 1.1274(9) 0.8639(6) 0.3453(4) 0.045(3) Uani 0.5 1 d . U P . .
O27W O 0.0789(7) 0.8741(5) -0.1468(4) 0.063(3) Uani 0.75 1 d . . P . .
O28W O 0.5161(6) 0.3111(4) 0.4698(5) 0.058(3) Uani 0.6667 1 d . . P L 2
O29W O 0.9497(7) 0.4820(6) 0.3217(5) 0.064(3) Uani 0.6667 1 d . . P M 3
O30W O 0.2402(7) 0.7432(9) -0.0403(4) 0.093(5) Uani 0.75 1 d . . P . .
O35W O 1.2727(9) 0.6346(9) 0.5372(6) 0.091(5) Uani 0.6667 1 d . . P N 2
O36W O 1.0461(10) 0.5820(7) 0.6320(6) 0.063(4) Uani 0.5 1 d . . P O 2
O37W O -0.2707(12) 0.4284(9) 0.0521(7) 0.081(5) Uani 0.5 1 d . . P . .
O38W O 1.0606(15) 0.7790(9) 0.3919(8) 0.096(7) Uani 0.5 1 d . . P P 1
O39W O 0.2216(12) 0.6892(9) 0.1867(10) 0.100(8) Uani 0.5 1 d . . P Q 1
O40W O 1.2316(11) 0.8082(9) 0.4466(7) 0.038(4) Uiso 0.3333 1 d . . P R 1
O48W O 1.1653(11) 0.4458(8) 0.6906(6) 0.053(3) Uani 0.58(2) 1 d . . P S 1
O49W O 0.9109(6) 0.5260(6) 0.4892(4) 0.047(2) Uani 0.610(12) 1 d . . P T 1
O50W O 0.2354(8) 0.8083(6) 0.2910(5) 0.039(3) Uani 0.5 1 d . . P U 1
O59W O 0.1418(7) 0.5059(6) -0.0203(4) 0.056(3) Uani 0.6667 1 d . . P V 2
O60W O -0.1978(10) 0.3882(8) 0.1350(7) 0.066(4) Uani 0.5 1 d . . P W 2
O68W O 1.1287(15) 0.4528(12) 0.6949(9) 0.053(3) Uani 0.42(2) 1 d . . P S 2
O69W O 0.8580(10) 0.5401(9) 0.5062(7) 0.047(2) Uani 0.390(12) 1 d . . P T 2
O70W O 0.2497(11) 0.7805(8) 0.2638(7) 0.065(4) Uani 0.5 1 d . . P X 2
O71W O 0.6896(7) 0.6096(7) 0.5446(5) 0.043(3) Uani 0.5 1 d . . P Y 2
O72W O 0.6920(9) 0.4842(8) 0.4812(6) 0.058(4) Uani 0.5 1 d . . P Z 2
O73W O 0.5397(11) 0.5885(12) 0.0852(7) 0.091(7) Uani 0.5 1 d . . P A 2
O74W O 0.3074(9) 0.3869(9) -0.0479(7) 0.056(5) Uani 0.5 1 d . . P B 2
O75W O 1.2420(14) 0.8151(12) 0.4121(9) 0.060(6) Uiso 0.3333 1 d . . P C 2
O76W O 0.2692(17) 0.6580(14) 0.0222(11) 0.077(8) Uiso 0.3333 1 d . . P D 2

loop_
_atom_site_aniso_label
_atom_site_aniso_U_11
_atom_site_aniso_U_22
_atom_site_aniso_U_33
_atom_site_aniso_U_23
_atom_site_aniso_U_13
_atom_site_aniso_U_12
Gd1 0.0232(5) 0.0412(6) 0.0271(5) 0.0116(4) 0.0073(4) 0.0056(4)
O11W 0.028(4) 0.032(4) 0.036(4) 0.008(4) 0.005(3) 0.006(3)
O12W 0.032(4) 0.038(4) 0.034(4) 0.010(4) 0.006(3) 0.014(4)
O13W 0.050(5) 0.058(5) 0.054(5) 0.013(4) 0.010(4) 0.015(4)
O14W 0.064(5) 0.043(4) 0.026(4) 0.000(3) 0.008(4) -0.020(4)
O15W 0.064(5) 0.043(4) 0.026(4) 0.000(3) 0.008(4) -0.020(4)
O16W 0.038(4) 0.031(4) 0.031(4) 0.005(4) 0.000(4) 0.005(4)
O17W 0.067(6) 0.068(6) 0.066(6) 0.011(4) 0.016(4) 0.008(4)
O18W 0.038(6) 0.052(7) 0.051(7) 0.012(6) 0.008(5) 0.002(6)
Gd2 0.0362(6) 0.0343(6) 0.0389(6) 0.0007(5) 0.0064(5) -0.0002(5)
O21W 0.036(7) 0.030(6) 0.036(6) 0.008(5) 0.007(6) 0.007(6)
O22W 0.028(4) 0.041(5) 0.050(5) -0.006(4) 0.001(4) 0.011(4)
O23W 0.081(8) 0.043(6) 0.068(7) 0.023(6) 0.043(6) 0.029(6)
O24W 0.038(6) 0.066(7) 0.035(6) 0.023(5) 0.000(5) -0.008(5)
O25W 0.069(6) 0.068(6) 0.085(6) -0.003(4) 0.026(5) 0.012(5)
O26W 0.068(6) 0.065(6) 0.072(6) 0.005(4) 0.014(4) 0.011(4)
Gd3 0.0391(9) 0.0445(10) 0.0437(10) 0.0045(8) 0.0063(8) 0.0099(8)
O31W 0.067(16) 0.057(14) 0.057(14) 0.015(11) 0.013(12) 0.017(13)
O32W 0.011(4) 0.020(3) 0.017(3) -0.003(2) -0.004(3) 0.003(3)
O33W 0.064(18) 0.071(19) 0.12(3) 0.06(2) 0.045(18) 0.040(16)
O34W 0.063(16) 0.061(15) 0.069(16) 0.019(12) 0.008(12) -0.002(12)
Gd4 0.0313(6) 0.0365(6) 0.0257(6) 0.0017(4) 0.0058(5) 0.0060(4)
O41W 0.044(6) 0.046(9) 0.046(6) 0.006(7) 0.016(4) 0.011(6)
O42W 0.029(4) 0.080(8) 0.041(8) -0.019(7) 0.011(6) -0.023(5)
O43W 0.052(6) 0.080(8) 0.052(6) 0.023(5) 0.019(5) 0.033(6)
O44W 0.043(6) 0.045(6) 0.072(7) -0.006(5) 0.025(5) 0.004(4)
O45W 0.051(6) 0.042(5) 0.042(5) 0.003(4) 0.014(4) 0.007(4)
O46W 0.040(5) 0.052(5) 0.034(5) -0.003(4) 0.013(5) -0.007(5)
O47W 0.049(8) 0.034(7) 0.039(5) 0.009(5) -0.004(5) -0.001(4)
Gd5 0.0396(8) 0.0253(5) 0.0337(6) 0.0044(4) -0.0001(6) 0.0081(6)
O51W 0.103(8) 0.032(5) 0.061(6) 0.011(5) 0.007(6) 0.007(5)
O52W 0.037(5) 0.037(5) 0.054(5) 0.003(4) 0.003(4) 0.011(4)
O53W 0.038(5) 0.048(5) 0.039(5) 0.025(4) -0.005(4) -0.001(4)
O54W 0.041(5) 0.041(5) 0.056(5) -0.017(4) 0.011(4) 0.012(4)
O55W 0.048(5) 0.032(4) 0.045(5) 0.003(4) 0.001(4) 0.012(4)
O56W 0.071(6) 0.045(5) 0.029(4) 0.007(4) 0.006(4) -0.024(5)
O57W 0.053(6) 0.031(5) 0.030(5) 0.000(4) 0.006(4) 0.005(4)
O58W 0.072(6) 0.039(5) 0.095(7) 0.022(5) 0.044(6) 0.022(5)
Gd6 0.0313(6) 0.0365(6) 0.0257(6) 0.0017(4) 0.0058(5) 0.0060(4)
O61W 0.044(6) 0.046(9) 0.046(6) 0.006(7) 0.016(4) 0.011(6)
O62W 0.029(4) 0.080(8) 0.041(8) -0.019(7) 0.011(6) -0.023(5)
O63W 0.052(6) 0.080(8) 0.052(6) 0.023(5) 0.019(5) 0.033(6)
O64W 0.043(6) 0.045(6) 0.072(7) -0.006(5) 0.025(5) 0.004(4)
O65W 0.051(6) 0.042(5) 0.042(5) 0.003(4) 0.014(4) 0.007(4)
O66W 0.040(5) 0.052(5) 0.034(5) -0.003(4) 0.013(5) -0.007(5)
O67W 0.049(8) 0.034(7) 0.039(5) 0.009(5) -0.004(5) -0.001(4)
O11 0.052(4) 0.039(4) 0.056(4) 0.016(3) -0.016(3) -0.008(3)
C110 0.078(8) 0.048(6) 0.032(5) 0.019(4) -0.003(5) 0.000(5)
C111 0.059(6) 0.018(4) 0.047(6) 0.010(4) -0.014(5) 0.005(4)
C112 0.049(6) 0.025(4) 0.051(6) 0.011(4) 0.001(5) 0.004(4)
C113 0.061(7) 0.027(5) 0.054(6) 0.006(4) -0.015(5) -0.001(5)
C114 0.069(7) 0.021(5) 0.061(7) 0.010(4) 0.000(6) -0.001(5)
C115 0.074(8) 0.032(5) 0.043(6) 0.005(4) -0.017(5) 0.013(5)
C116 0.054(6) 0.039(5) 0.040(5) 0.020(4) -0.006(4) 0.004(5)
S11 0.085(2) 0.0239(12) 0.081(2) -0.0036(12) -0.0279(17) 0.0029(13)
O111 0.080(6) 0.029(3) 0.102(6) -0.001(3) -0.020(4) -0.003(3)
O112 0.080(6) 0.029(3) 0.102(6) -0.001(3) -0.020(4) -0.003(3)
O113 0.080(6) 0.029(3) 0.102(6) -0.001(3) -0.020(4) -0.003(3)
O114 0.080(6) 0.029(3) 0.102(6) -0.001(3) -0.020(4) -0.003(3)
O115 0.080(6) 0.029(3) 0.102(6) -0.001(3) -0.020(4) -0.003(3)
O116 0.080(6) 0.029(3) 0.102(6) -0.001(3) -0.020(4) -0.003(3)
O12 0.041(3) 0.027(3) 0.039(3) 0.003(3) 0.011(3) -0.008(3)
C120 0.042(5) 0.029(5) 0.055(6) 0.004(4) -0.002(4) 0.002(4)
C121 0.040(5) 0.025(4) 0.046(5) 0.004(4) 0.017(4) -0.005(4)
C122 0.032(5) 0.035(5) 0.043(5) 0.005(4) 0.011(4) -0.005(4)
C123 0.039(5) 0.053(6) 0.057(6) 0.026(5) 0.015(5) 0.007(5)
C124 0.025(5) 0.053(6) 0.070(7) 0.024(5) 0.003(4) -0.001(4)
C125 0.033(5) 0.035(5) 0.079(8) 0.018(5) 0.003(5) -0.001(4)
C126 0.037(5) 0.022(4) 0.060(6) -0.001(4) 0.004(4) -0.004(4)
S12 0.0292(13) 0.0713(19) 0.106(3) 0.0549(19) 0.0000(14) -0.0022(12)
O121 0.057(4) 0.077(4) 0.081(5) 0.043(4) 0.002(3) -0.009(3)
O122 0.057(4) 0.077(4) 0.081(5) 0.043(4) 0.002(3) -0.009(3)
O123 0.057(4) 0.077(4) 0.081(5) 0.043(4) 0.002(3) -0.009(3)
O124 0.057(4) 0.077(4) 0.081(5) 0.043(4) 0.002(3) -0.009(3)
O125 0.057(4) 0.077(4) 0.081(5) 0.043(4) 0.002(3) -0.009(3)
O126 0.057(4) 0.077(4) 0.081(5) 0.043(4) 0.002(3) -0.009(3)
O13 0.033(3) 0.040(3) 0.033(3) 0.003(3) 0.011(3) -0.007(3)
C130 0.044(5) 0.044(5) 0.029(5) 0.000(4) 0.017(4) -0.001(4)
C131 0.029(4) 0.033(4) 0.020(4) -0.004(3) 0.001(3) -0.012(3)
C132 0.026(4) 0.038(5) 0.026(4) -0.002(4) 0.001(3) -0.013(4)
C133 0.029(4) 0.043(5) 0.032(5) -0.002(4) 0.010(4) -0.012(4)
C134 0.030(5) 0.042(5) 0.039(5) 0.002(4) 0.014(4) -0.007(4)
C135 0.038(5) 0.040(5) 0.029(4) 0.002(4) 0.009(4) -0.010(4)
C136 0.030(4) 0.036(5) 0.027(4) -0.002(4) 0.002(3) -0.009(4)
S13 0.0502(14) 0.0372(12) 0.0667(17) 0.0044(11) 0.0362(13) -0.0029(11)
O131 0.036(4) 0.044(3) 0.042(3) 0.007(2) 0.012(3) -0.001(2)
O132 0.036(4) 0.044(3) 0.042(3) 0.007(2) 0.012(3) -0.001(2)
O133 0.036(4) 0.044(3) 0.042(3) 0.007(2) 0.012(3) -0.001(2)
O134 0.036(4) 0.044(3) 0.042(3) 0.007(2) 0.012(3) -0.001(2)
O135 0.036(4) 0.044(3) 0.042(3) 0.007(2) 0.012(3) -0.001(2)
O136 0.036(4) 0.044(3) 0.042(3) 0.007(2) 0.012(3) -0.001(2)
O14 0.068(5) 0.034(3) 0.033(3) 0.003(3) 0.018(3) -0.011(3)
C140 0.032(5) 0.045(5) 0.029(4) -0.006(4) 0.009(4) -0.012(4)
C141 0.045(5) 0.041(5) 0.026(4) 0.008(4) 0.012(4) -0.007(4)
C142 0.052(6) 0.047(6) 0.025(4) 0.010(4) 0.010(4) -0.008(4)
C143 0.043(5) 0.048(6) 0.026(4) 0.004(4) 0.004(4) -0.012(4)
C144 0.037(5) 0.044(5) 0.027(4) 0.005(4) 0.013(4) -0.007(4)
C145 0.029(4) 0.042(5) 0.027(4) 0.003(4) 0.012(3) -0.003(4)
C146 0.034(5) 0.037(5) 0.028(4) 0.002(4) 0.013(4) -0.012(4)
S14 0.0437(13) 0.0438(13) 0.0305(11) 0.0000(9) 0.0074(9) -0.0100(10)
O141 0.126(8) 0.051(5) 0.064(5) -0.017(4) 0.060(6) -0.033(5)
O142 0.068(5) 0.063(5) 0.054(5) -0.012(4) -0.005(4) 0.017(4)
O143 0.045(4) 0.039(4) 0.070(5) 0.012(3) 0.001(4) -0.016(3)
O21 0.026(3) 0.028(3) 0.038(3) 0.005(2) 0.012(2) 0.002(2)
C210 0.027(4) 0.030(4) 0.029(4) 0.006(3) 0.014(3) 0.003(3)
C211 0.024(4) 0.021(4) 0.028(4) 0.009(3) 0.006(3) 0.001(3)
C212 0.028(4) 0.018(4) 0.028(4) 0.007(3) 0.005(3) 0.006(3)
C213 0.022(4) 0.024(4) 0.040(5) 0.010(3) 0.011(3) 0.015(3)
C214 0.023(4) 0.025(4) 0.032(4) 0.010(3) 0.006(3) 0.011(3)
C215 0.030(4) 0.026(4) 0.025(4) 0.006(3) 0.008(3) 0.012(3)
C216 0.021(4) 0.029(4) 0.025(4) 0.013(3) 0.007(3) 0.006(3)
S21 0.0185(9) 0.0353(11) 0.0358(11) 0.0000(8) 0.0023(8) 0.0085(8)
O211 0.031(3) 0.074(5) 0.040(4) 0.008(3) -0.003(3) 0.010(3)
O212 0.022(3) 0.034(3) 0.050(4) -0.008(3) 0.002(3) 0.004(2)
O213 0.018(3) 0.041(3) 0.045(4) -0.003(3) 0.005(2) 0.004(2)
O22 0.029(3) 0.023(3) 0.043(3) 0.005(2) 0.010(3) 0.002(2)
C220 0.026(4) 0.021(4) 0.036(4) 0.003(3) 0.008(3) 0.008(3)
C221 0.026(4) 0.018(4) 0.032(4) -0.003(3) 0.009(3) 0.003(3)
C222 0.027(4) 0.021(4) 0.028(4) -0.002(3) 0.005(3) 0.006(3)
C223 0.031(4) 0.022(4) 0.021(4) 0.000(3) 0.005(3) 0.005(3)
C224 0.027(4) 0.024(4) 0.021(4) -0.001(3) 0.004(3) -0.001(3)
C225 0.028(4) 0.023(4) 0.028(4) -0.002(3) 0.002(3) 0.005(3)
C226 0.031(4) 0.018(4) 0.028(4) 0.000(3) 0.010(3) 0.008(3)
S22 0.0305(10) 0.0358(11) 0.0302(10) 0.0049(8) 0.0026(8) -0.0083(9)
O221 0.057(5) 0.077(5) 0.029(3) -0.002(3) 0.010(3) -0.034(4)
O222 0.030(3) 0.066(5) 0.039(4) 0.015(3) -0.001(3) -0.006(3)
O223 0.063(5) 0.037(4) 0.122(8) 0.022(5) 0.035(5) -0.002(4)
O23 0.025(3) 0.023(3) 0.032(3) -0.003(2) 0.006(2) -0.002(2)
C230 0.029(4) 0.026(4) 0.026(4) 0.002(3) 0.003(3) 0.003(3)
C231 0.018(4) 0.029(4) 0.025(4) -0.002(3) -0.003(3) -0.001(3)
C232 0.021(4) 0.036(5) 0.029(4) 0.000(3) 0.003(3) 0.005(3)
C233 0.044(5) 0.044(5) 0.042(5) 0.009(4) 0.018(4) 0.021(4)
C234 0.063(7) 0.042(6) 0.058(6) 0.019(5) 0.029(5) 0.024(5)
C235 0.038(5) 0.039(5) 0.044(5) 0.010(4) 0.019(4) 0.011(4)
C236 0.021(4) 0.032(4) 0.027(4) -0.003(3) 0.001(3) 0.007(3)
S23 0.117(3) 0.0550(17) 0.084(2) 0.0401(16) 0.061(2) 0.0535(19)
O231 0.098(5) 0.053(4) 0.069(4) 0.031(3) 0.006(4) 0.015(4)
O232 0.098(5) 0.053(4) 0.069(4) 0.031(3) 0.006(4) 0.015(4)
O233 0.098(5) 0.053(4) 0.069(4) 0.031(3) 0.006(4) 0.015(4)
O234 0.098(5) 0.053(4) 0.069(4) 0.031(3) 0.006(4) 0.015(4)
O235 0.098(5) 0.053(4) 0.069(4) 0.031(3) 0.006(4) 0.015(4)
O236 0.098(5) 0.053(4) 0.069(4) 0.031(3) 0.006(4) 0.015(4)
O24 0.023(3) 0.028(3) 0.036(3) 0.002(2) 0.009(2) 0.000(2)
C240 0.021(4) 0.037(5) 0.034(5) -0.003(4) 0.006(3) 0.003(3)
C241 0.012(3) 0.026(4) 0.033(4) -0.001(3) 0.008(3) -0.004(3)
C242 0.016(4) 0.029(4) 0.034(4) 0.004(3) 0.013(3) 0.000(3)
C243 0.018(4) 0.033(4) 0.032(4) -0.004(3) 0.008(3) -0.001(3)
C244 0.020(4) 0.027(4) 0.038(5) 0.001(3) 0.013(3) 0.002(3)
C245 0.018(4) 0.031(4) 0.033(4) 0.002(3) 0.005(3) 0.000(3)
C246 0.017(4) 0.031(4) 0.037(5) 0.004(3) 0.012(3) 0.001(3)
S24 0.0271(10) 0.0262(10) 0.0475(13) -0.0031(9) 0.0031(9) 0.0005(8)
O241 0.080(5) 0.039(4) 0.043(4) -0.003(3) -0.007(4) 0.016(4)
O242 0.049(4) 0.036(3) 0.050(4) 0.006(3) 0.000(3) 0.017(3)
O243 0.042(4) 0.042(4) 0.131(8) -0.009(5) 0.033(5) -0.006(3)
O31 0.016(2) 0.021(3) 0.040(3) -0.007(2) 0.005(2) 0.000(2)
C310 0.013(3) 0.025(4) 0.019(4) 0.002(3) -0.002(3) -0.001(3)
C311 0.016(3) 0.019(4) 0.023(4) -0.007(3) 0.001(3) -0.001(3)
C312 0.029(4) 0.017(4) 0.020(4) -0.006(3) 0.003(3) -0.006(3)
C313 0.049(5) 0.018(4) 0.019(4) -0.001(3) 0.001(3) 0.005(3)
C314 0.039(5) 0.019(4) 0.027(4) 0.002(3) 0.001(3) 0.010(3)
C315 0.025(4) 0.021(4) 0.020(4) -0.002(3) 0.002(3) 0.005(3)
C316 0.009(3) 0.015(3) 0.023(4) -0.002(3) -0.005(3) -0.003(3)
S31 0.0623(16) 0.0358(12) 0.0448(13) -0.0039(10) -0.0022(11) 0.0327(12)
O311 0.069(5) 0.047(4) 0.060(4) -0.001(3) 0.009(3) 0.035(3)
O312 0.069(5) 0.047(4) 0.060(4) -0.001(3) 0.009(3) 0.035(3)
O313 0.069(5) 0.047(4) 0.060(4) -0.001(3) 0.009(3) 0.035(3)
O314 0.069(5) 0.047(4) 0.060(4) -0.001(3) 0.009(3) 0.035(3)
O315 0.069(5) 0.047(4) 0.060(4) -0.001(3) 0.009(3) 0.035(3)
O316 0.069(5) 0.047(4) 0.060(4) -0.001(3) 0.009(3) 0.035(3)
O32 0.032(3) 0.029(3) 0.025(3) -0.004(2) 0.004(2) 0.001(2)
C320 0.033(4) 0.028(4) 0.025(4) 0.001(3) 0.008(3) -0.012(3)
C321 0.018(4) 0.029(4) 0.025(4) 0.001(3) 0.008(3) -0.002(3)
C322 0.017(3) 0.026(4) 0.022(4) -0.004(3) 0.013(3) -0.007(3)
C323 0.020(4) 0.023(4) 0.021(4) -0.005(3) 0.007(3) -0.008(3)
C324 0.021(4) 0.029(4) 0.031(4) 0.003(3) 0.012(3) -0.001(3)
C325 0.027(4) 0.024(4) 0.030(4) -0.007(3) 0.014(3) -0.005(3)
C326 0.019(4) 0.025(4) 0.024(4) -0.004(3) 0.013(3) -0.006(3)
S32 0.0424(12) 0.0324(11) 0.0333(11) 0.0030(9) 0.0039(9) 0.0012(9)
O321 0.078(6) 0.036(4) 0.057(5) 0.004(3) -0.008(4) 0.010(4)
O322 0.044(4) 0.048(4) 0.061(5) 0.013(3) 0.001(3) 0.010(3)
O323 0.057(5) 0.077(5) 0.044(4) 0.027(4) 0.010(3) 0.009(4)
O33 0.009(2) 0.028(3) 0.028(3) -0.002(2) 0.001(2) 0.003(2)
C330 0.022(4) 0.026(4) 0.021(4) -0.002(3) 0.010(3) -0.003(3)
C331 0.013(3) 0.019(3) 0.020(3) -0.005(3) 0.001(3) 0.003(3)
C332 0.017(3) 0.015(3) 0.018(3) -0.003(3) 0.002(3) 0.005(3)
C333 0.015(3) 0.013(3) 0.020(3) -0.001(3) 0.004(3) -0.001(3)
C334 0.013(3) 0.013(3) 0.022(4) -0.001(3) 0.000(3) -0.001(3)
C335 0.019(3) 0.015(3) 0.018(3) -0.001(3) -0.001(3) -0.001(3)
C336 0.015(3) 0.018(3) 0.019(3) -0.005(3) 0.002(3) -0.001(3)
S33 0.0143(8) 0.0186(8) 0.0233(9) 0.0029(7) -0.0006(6) 0.0009(6)
O331 0.015(2) 0.023(3) 0.033(3) 0.005(2) 0.004(2) 0.002(2)
O332 0.021(3) 0.035(3) 0.024(3) 0.005(2) -0.005(2) 0.004(2)
O333 0.020(3) 0.018(3) 0.038(3) 0.004(2) 0.005(2) 0.003(2)
O34 0.016(2) 0.023(3) 0.019(2) -0.001(2) 0.0020(19) 0.003(2)
C340 0.017(3) 0.015(3) 0.023(4) 0.002(3) 0.002(3) 0.002(3)
C341 0.015(3) 0.016(3) 0.021(3) 0.006(3) 0.003(3) 0.008(3)
C342 0.017(3) 0.018(3) 0.020(4) 0.007(3) -0.003(3) 0.007(3)
C343 0.020(4) 0.017(3) 0.021(4) 0.003(3) 0.002(3) 0.008(3)
C344 0.015(3) 0.018(3) 0.026(4) 0.009(3) 0.001(3) 0.005(3)
C345 0.014(3) 0.020(3) 0.019(3) 0.004(3) -0.001(3) 0.007(3)
C346 0.018(3) 0.016(3) 0.020(4) 0.006(3) 0.000(3) 0.007(3)
S34 0.0192(9) 0.0241(9) 0.0259(9) 0.0017(7) 0.0070(7) 0.0022(7)
O341 0.021(3) 0.026(3) 0.031(3) 0.004(2) 0.005(2) -0.003(2)
O342 0.026(3) 0.033(3) 0.062(4) 0.008(3) 0.021(3) 0.013(3)
O343 0.034(3) 0.050(4) 0.020(3) 0.000(3) 0.005(2) -0.012(3)
O41 0.018(3) 0.033(3) 0.041(3) -0.007(3) -0.001(2) 0.008(2)
C410 0.029(4) 0.052(5) 0.018(4) -0.001(4) 0.001(3) 0.008(4)
C411 0.016(4) 0.032(4) 0.022(4) -0.006(3) -0.002(3) 0.012(3)
C412 0.024(4) 0.034(4) 0.025(4) -0.007(3) 0.002(3) 0.007(3)
C413 0.029(4) 0.041(5) 0.028(4) -0.004(4) 0.002(3) 0.012(4)
C414 0.034(5) 0.053(6) 0.038(5) 0.002(4) 0.006(4) 0.018(4)
C415 0.027(4) 0.054(6) 0.025(4) -0.013(4) 0.009(3) 0.006(4)
C416 0.022(4) 0.034(4) 0.020(4) -0.005(3) -0.001(3) 0.003(3)
S41 0.0471(14) 0.0586(15) 0.0492(14) 0.0125(11) 0.0211(11) 0.0310(12)
O411 0.034(3) 0.038(3) 0.037(3) 0.002(2) 0.006(2) 0.013(2)
O412 0.034(3) 0.038(3) 0.037(3) 0.002(2) 0.006(2) 0.013(2)
O413 0.034(3) 0.038(3) 0.037(3) 0.002(2) 0.006(2) 0.013(2)
O414 0.034(3) 0.038(3) 0.037(3) 0.002(2) 0.006(2) 0.013(2)
O415 0.034(3) 0.038(3) 0.037(3) 0.002(2) 0.006(2) 0.013(2)
O416 0.034(3) 0.038(3) 0.037(3) 0.002(2) 0.006(2) 0.013(2)
O42 0.022(3) 0.034(3) 0.022(3) 0.002(2) 0.004(2) 0.010(2)
C420 0.022(4) 0.026(4) 0.033(4) -0.004(3) 0.002(3) 0.003(3)
C421 0.014(3) 0.028(4) 0.024(4) 0.007(3) 0.009(3) 0.007(3)
C422 0.012(3) 0.024(4) 0.020(4) 0.001(3) 0.006(3) 0.003(3)
C423 0.014(3) 0.032(4) 0.019(4) 0.002(3) 0.006(3) 0.003(3)
C424 0.015(3) 0.027(4) 0.034(4) 0.011(3) 0.011(3) 0.006(3)
C425 0.020(4) 0.026(4) 0.033(4) 0.003(3) 0.011(3) 0.003(3)
C426 0.014(3) 0.030(4) 0.025(4) 0.003(3) 0.006(3) 0.002(3)
S42 0.0230(9) 0.0297(10) 0.0351(10) 0.0090(8) 0.0086(8) 0.0109(8)
O421 0.063(5) 0.045(4) 0.052(4) 0.005(3) 0.001(4) 0.027(4)
O422 0.024(3) 0.051(4) 0.068(5) 0.029(3) 0.008(3) 0.009(3)
O423 0.038(4) 0.055(4) 0.053(4) 0.034(3) 0.020(3) 0.024(3)
O43 0.016(2) 0.031(3) 0.025(3) 0.003(2) 0.002(2) 0.005(2)
C430 0.017(3) 0.027(4) 0.019(4) 0.003(3) 0.004(3) 0.006(3)
C431 0.019(4) 0.024(4) 0.017(3) -0.003(3) 0.001(3) 0.007(3)
C432 0.025(4) 0.025(4) 0.015(3) 0.000(3) 0.004(3) 0.006(3)
C433 0.023(4) 0.020(4) 0.024(4) -0.004(3) 0.007(3) -0.003(3)
C434 0.015(3) 0.024(4) 0.021(4) -0.007(3) 0.001(3) 0.001(3)
C435 0.021(4) 0.022(4) 0.016(3) -0.001(3) 0.000(3) 0.007(3)
C436 0.019(4) 0.020(4) 0.019(4) -0.004(3) 0.003(3) 0.003(3)
S43 0.0151(8) 0.0326(10) 0.0278(10) -0.0075(8) 0.0008(7) 0.0002(7)
O431 0.023(3) 0.031(3) 0.059(4) 0.000(3) 0.012(3) -0.004(2)
O432 0.021(3) 0.081(5) 0.030(3) -0.020(3) -0.007(2) 0.011(3)
O433 0.021(3) 0.029(3) 0.033(3) 0.004(2) 0.005(2) 0.004(2)
O44 0.032(3) 0.042(3) 0.019(3) 0.003(2) 0.009(2) 0.006(3)
C440 0.029(4) 0.030(4) 0.024(4) 0.006(3) 0.005(3) 0.003(3)
C441 0.026(4) 0.043(5) 0.018(4) 0.007(3) 0.001(3) 0.010(4)
C442 0.026(4) 0.039(5) 0.018(4) 0.001(3) -0.004(3) 0.008(3)
C443 0.027(4) 0.046(5) 0.018(4) 0.004(3) 0.003(3) 0.013(4)
C444 0.029(4) 0.047(5) 0.022(4) 0.012(4) 0.004(3) 0.013(4)
C445 0.029(4) 0.041(5) 0.023(4) 0.010(3) 0.004(3) 0.008(4)
C446 0.028(4) 0.034(4) 0.022(4) 0.009(3) 0.000(3) 0.008(3)
S44 0.0289(11) 0.0662(15) 0.0236(10) 0.0106(10) 0.0066(8) 0.0049(10)
O441 0.049(4) 0.089(6) 0.027(3) -0.002(3) 0.015(3) -0.022(4)
O442 0.038(4) 0.116(7) 0.052(4) 0.035(5) 0.020(3) 0.036(4)
O443 0.033(3) 0.049(4) 0.020(3) 0.006(2) 0.007(2) 0.006(3)
C501 0.050(6) 0.022(4) 0.056(6) 0.007(4) -0.013(5) -0.004(4)
C502 0.030(5) 0.037(5) 0.063(6) 0.022(5) -0.006(4) -0.010(4)
C503 0.028(5) 0.035(5) 0.058(6) 0.018(4) 0.003(4) 0.003(4)
C504 0.029(4) 0.022(4) 0.036(5) 0.004(3) 0.004(3) 0.002(3)
C505 0.026(4) 0.026(4) 0.052(6) -0.003(4) 0.003(4) 0.004(3)
C506 0.031(5) 0.027(5) 0.072(7) 0.004(4) -0.010(5) 0.007(4)
C510 0.081(8) 0.026(5) 0.057(7) 0.012(5) -0.022(6) -0.005(5)
N511 0.062(6) 0.025(4) 0.053(5) 0.011(4) -0.014(4) -0.009(4)
C512 0.035(5) 0.025(5) 0.063(7) 0.002(4) -0.005(4) 0.000(4)
N513 0.040(4) 0.024(4) 0.060(5) 0.005(4) -0.005(4) -0.002(3)
C514 0.071(8) 0.055(7) 0.055(7) 0.014(6) 0.001(6) 0.004(6)
C515 0.080(9) 0.042(7) 0.082(10) 0.026(6) -0.007(7) -0.025(6)
C516 0.045(6) 0.036(5) 0.060(7) 0.003(5) 0.001(5) -0.008(4)
C520 0.046(7) 0.072(9) 0.116(12) 0.054(8) -0.012(7) -0.028(6)
N521 0.027(4) 0.041(5) 0.060(6) 0.003(4) 0.004(4) -0.010(3)
C522 0.050(6) 0.042(6) 0.058(7) -0.007(5) 0.025(5) 0.003(5)
N523 0.034(5) 0.077(7) 0.060(6) 0.004(5) -0.002(4) -0.017(5)
C524 0.044(7) 0.085(9) 0.095(10) 0.016(8) 0.033(7) 0.029(6)
C525 0.067(8) 0.053(7) 0.054(7) -0.003(5) 0.021(6) 0.012(6)
C526 0.081(11) 0.149(17) 0.065(9) 0.014(10) -0.018(8) -0.042(11)
C601 0.015(3) 0.022(4) 0.030(4) 0.007(3) 0.004(3) 0.003(3)
C602 0.023(4) 0.019(4) 0.028(4) 0.005(3) 0.004(3) 0.008(3)
C603 0.012(3) 0.027(4) 0.035(4) 0.009(3) 0.002(3) 0.005(3)
C604 0.020(4) 0.021(4) 0.030(4) 0.005(3) -0.005(3) 0.002(3)
C605 0.025(4) 0.025(4) 0.022(4) 0.008(3) 0.002(3) 0.010(3)
C606 0.021(4) 0.025(4) 0.028(4) 0.009(3) 0.004(3) 0.007(3)
C610 0.022(4) 0.033(4) 0.031(4) 0.001(3) 0.008(3) 0.001(3)
N611 0.019(3) 0.020(3) 0.030(3) 0.007(3) -0.001(3) 0.001(2)
C612 0.015(3) 0.020(4) 0.035(4) 0.002(3) 0.003(3) 0.003(3)
N613 0.013(3) 0.033(4) 0.044(4) -0.017(3) 0.001(3) -0.001(3)
C614 0.027(5) 0.030(5) 0.066(6) -0.002(4) -0.014(4) 0.017(4)
C615 0.035(5) 0.030(5) 0.047(5) 0.012(4) -0.012(4) 0.008(4)
C616 0.023(5) 0.060(7) 0.069(7) -0.026(6) 0.019(5) -0.014(4)
C620 0.022(4) 0.025(4) 0.030(4) 0.000(3) 0.007(3) 0.005(3)
N621 0.023(3) 0.026(3) 0.024(3) 0.003(3) 0.008(3) 0.011(3)
C622 0.021(4) 0.024(4) 0.028(4) -0.002(3) 0.006(3) 0.009(3)
N623 0.023(3) 0.028(3) 0.026(3) 0.004(3) 0.007(3) 0.013(3)
C624 0.027(4) 0.043(5) 0.031(4) 0.007(4) 0.006(3) 0.016(4)
C625 0.018(4) 0.044(5) 0.036(5) 0.008(4) 0.007(3) 0.012(4)
C626 0.032(4) 0.032(4) 0.031(4) 0.006(3) 0.004(3) 0.008(4)
C701 0.022(4) 0.033(4) 0.030(4) 0.009(3) 0.005(3) -0.005(3)
C702 0.027(4) 0.027(4) 0.052(5) 0.004(4) 0.007(4) 0.012(3)
C703 0.018(4) 0.046(6) 0.078(8) 0.010(5) 0.000(4) 0.016(4)
C704 0.027(5) 0.038(5) 0.048(6) 0.010(4) -0.015(4) -0.001(4)
C705 0.041(5) 0.033(5) 0.025(4) 0.007(3) 0.000(4) -0.002(4)
C706 0.030(4) 0.037(5) 0.026(4) 0.006(3) 0.005(3) -0.004(4)
C710 0.032(5) 0.057(6) 0.025(4) 0.003(4) 0.010(4) -0.014(4)
N711 0.023(3) 0.036(4) 0.026(3) 0.005(3) -0.002(3) -0.003(3)
C712 0.018(4) 0.030(4) 0.026(4) -0.001(3) 0.001(3) 0.003(3)
N713 0.017(3) 0.037(4) 0.024(3) -0.002(3) -0.001(3) 0.001(3)
C714 0.025(4) 0.050(6) 0.046(5) 0.005(4) -0.008(4) 0.012(4)
C715 0.045(6) 0.050(6) 0.043(6) 0.017(5) -0.010(5) 0.010(5)
C716 0.025(4) 0.052(6) 0.041(5) -0.003(4) 0.015(4) -0.008(4)
C720 0.038(6) 0.044(6) 0.097(9) -0.018(6) 0.021(6) 0.013(5)
N721 0.072(7) 0.046(5) 0.086(8) -0.024(5) 0.062(6) -0.014(5)
C722 0.069(8) 0.058(7) 0.057(7) -0.009(6) 0.022(6) -0.011(6)
N723 0.102(9) 0.078(8) 0.061(7) -0.001(6) 0.047(7) -0.010(7)
C724 0.085(6) 0.084(6) 0.075(5) 0.002(4) 0.036(4) 0.003(4)
C725 0.069(5) 0.075(5) 0.081(5) -0.009(4) 0.025(4) 0.011(4)
C726 0.146(16) 0.090(11) 0.046(7) 0.019(7) 0.014(8) 0.038(11)
Na1 0.0309(18) 0.055(2) 0.0372(19) 0.0102(16) 0.0102(15) 0.0087(16)
O01W 0.027(3) 0.037(3) 0.037(3) 0.005(3) 0.008(2) 0.008(2)
O02W 0.061(5) 0.069(5) 0.066(5) -0.021(4) 0.027(4) 0.006(4)
O03W 0.081(7) 0.105(8) 0.070(6) 0.013(5) 0.026(5) 0.012(6)
O04W 0.035(3) 0.035(3) 0.031(3) 0.005(2) 0.001(2) -0.001(3)
O05W 0.043(4) 0.035(3) 0.041(4) -0.003(3) 0.017(3) 0.001(3)
O06W 0.059(5) 0.043(4) 0.071(5) 0.001(4) 0.037(4) 0.003(3)
O07W 0.060(5) 0.091(6) 0.038(4) 0.013(4) 0.013(3) -0.012(4)
O08W 0.057(5) 0.055(5) 0.068(5) 0.001(4) -0.006(4) 0.007(4)
O09W 0.052(5) 0.053(5) 0.147(10) -0.022(6) -0.030(6) 0.024(4)
O10W 0.050(6) 0.086(8) 0.077(8) 0.036(6) 0.015(5) 0.022(6)
O19W 0.045(6) 0.039(5) 0.103(9) -0.023(5) -0.008(6) 0.013(4)
O20W 0.070(7) 0.025(5) 0.028(5) -0.002(4) -0.004(5) -0.004(5)
O27W 0.069(7) 0.066(7) 0.047(6) -0.006(5) 0.003(5) 0.012(6)
O28W 0.043(6) 0.023(5) 0.094(9) -0.005(5) -0.014(6) 0.011(4)
O29W 0.056(7) 0.066(8) 0.061(7) 0.004(6) 0.005(6) -0.008(6)
O30W 0.053(7) 0.194(16) 0.053(7) 0.057(9) 0.024(5) 0.044(8)
O35W 0.068(9) 0.120(13) 0.084(10) 0.018(9) 0.005(8) 0.030(9)
O36W 0.073(11) 0.049(9) 0.068(10) 0.008(8) 0.021(9) 0.009(8)
O37W 0.081(13) 0.079(13) 0.080(13) 0.025(10) -0.004(10) 0.021(10)
O38W 0.15(2) 0.052(10) 0.100(15) -0.001(10) 0.075(15) 0.006(12)
O39W 0.064(12) 0.046(10) 0.17(2) 0.007(12) -0.003(13) 0.000(9)
O48W 0.050(11) 0.054(6) 0.055(6) 0.009(5) 0.014(8) 0.005(8)
O49W 0.038(5) 0.056(6) 0.046(6) 0.012(5) -0.001(4) 0.011(4)
O50W 0.045(8) 0.036(7) 0.031(7) 0.005(6) 0.004(6) -0.003(6)
O59W 0.050(7) 0.054(7) 0.060(7) 0.000(5) 0.003(5) 0.018(6)
O60W 0.051(9) 0.055(9) 0.086(12) 0.002(8) 0.021(9) -0.012(7)
O68W 0.050(11) 0.054(6) 0.055(6) 0.009(5) 0.014(8) 0.005(8)
O69W 0.038(5) 0.056(6) 0.046(6) 0.012(5) -0.001(4) 0.011(4)
O70W 0.085(13) 0.051(10) 0.068(12) 0.025(9) 0.023(10) 0.013(9)
O71W 0.027(6) 0.063(9) 0.030(7) 0.003(6) 0.002(5) -0.013(6)
O72W 0.044(8) 0.065(11) 0.062(10) 0.005(8) 0.004(7) 0.017(8)
O73W 0.058(11) 0.136(19) 0.062(12) -0.002(12) -0.005(9) 0.000(12)
O74W 0.025(9) 0.058(10) 0.077(13) 0.011(9) 0.001(8) -0.010(8)

loop_
_atom_type_symbol
_atom_type_description
_atom_type_scat_dispersion_real
_atom_type_scat_dispersion_imag
_atom_type_scat_source
C C 0.0181 0.0091 'International Tables Vol C Tables 4.2.6.8 and 6.1.1.4'
H H 0.0000 0.0000 'International Tables Vol C Tables 4.2.6.8 and 6.1.1.4'
N N 0.0311 0.0180 'International Tables Vol C Tables 4.2.6.8 and 6.1.1.4'
O O 0.0492 0.0322 'International Tables Vol C Tables 4.2.6.8 and 6.1.1.4'
Na Na 0.1353 0.1239 'International Tables Vol C Tables 4.2.6.8 and 6.1.1.4'
S S 0.3331 0.5567 'International Tables Vol C Tables 4.2.6.8 and 6.1.1.4'
Gd Gd -8.8380 11.9157 'International Tables Vol C Tables 4.2.6.8 and 6.1.1.4'

loop_
_geom_angle_atom_site_label_1
_geom_angle_atom_site_label_2
_geom_angle_atom_site_label_3
_geom_angle
_geom_angle_site_symmetry_1
_geom_angle_site_symmetry_3
O12W Gd1 O13W 125.3(6) 2_666 2_666
O12W Gd1 O17W 142.0(7) 2_666 .
O13W Gd1 O17W 79.7(6) 2_666 .
O12W Gd1 Gd1 75.9(4) 2_666 2_666
O13W Gd1 Gd1 66.1(3) 2_666 2_666
O17W Gd1 Gd1 93.2(4) . 2_666
O12W Gd1 O12W 104.6(4) 2_666 .
O13W Gd1 O12W 46.4(4) 2_666 .
O17W Gd1 O12W 70.5(5) . .
Gd1 Gd1 O12W 28.7(3) 2_666 .
O12W Gd1 O11W 50.4(6) 2_666 .
O13W Gd1 O11W 76.5(5) 2_666 .
O17W Gd1 O11W 150.2(5) . .
Gd1 Gd1 O11W 60.7(3) 2_666 .
O12W Gd1 O11W 80.1(4) . .
O12W Gd1 O16W 121.1(6) 2_666 .
O13W Gd1 O16W 25.5(5) 2_666 .
O17W Gd1 O16W 93.7(5) . .
Gd1 Gd1 O16W 86.2(3) 2_666 .
O12W Gd1 O16W 71.2(4) . .
O11W Gd1 O16W 71.8(4) . .
O12W Gd1 O13W 44.3(6) 2_666 .
O13W Gd1 O13W 114.8(3) 2_666 .
O17W Gd1 O13W 101.7(6) . .
Gd1 Gd1 O13W 48.7(4) 2_666 .
O12W Gd1 O13W 72.3(5) . .
O11W Gd1 O13W 72.9(5) . .
O16W Gd1 O13W 132.5(5) . .
O12W Gd1 O15W 57.5(6) 2_666 .
O13W Gd1 O15W 121.1(5) 2_666 .
O17W Gd1 O15W 138.8(5) . .
Gd1 Gd1 O15W 127.1(4) 2_666 .
O12W Gd1 O15W 150.3(4) . .
O11W Gd1 O15W 70.2(4) . .
O16W Gd1 O15W 96.8(4) . .
O13W Gd1 O15W 100.1(5) . .
O12W Gd1 O11W 113.1(6) 2_666 2_666
O13W Gd1 O11W 80.3(5) 2_666 2_666
O17W Gd1 O11W 36.4(5) . 2_666
Gd1 Gd1 O11W 59.9(2) 2_666 2_666
O12W Gd1 O11W 46.0(4) . 2_666
O11W Gd1 O11W 120.6(2) . 2_666
O16W Gd1 O11W 104.2(4) . 2_666
O13W Gd1 O11W 68.9(5) . 2_666
O15W Gd1 O11W 158.6(4) . 2_666
O12W Gd1 O14W 83.5(6) 2_666 .
O13W Gd1 O14W 151.1(5) 2_666 .
O17W Gd1 O14W 74.4(5) . .
Gd1 Gd1 O14W 127.3(4) 2_666 .
O12W Gd1 O14W 131.3(4) . .
O11W Gd1 O14W 132.0(4) . .
O16W Gd1 O14W 144.3(5) . .
O13W Gd1 O14W 83.2(5) . .
O15W Gd1 O14W 74.0(4) . .
O11W Gd1 O14W 86.2(4) 2_666 .
O12W Gd1 O18W 149.5(5) 2_666 .
O13W Gd1 O18W 80.7(5) 2_666 .
O17W Gd1 O18W 48.3(6) . .
Gd1 Gd1 O18W 133.9(4) 2_666 .
O12W Gd1 O18W 105.4(4) . .
O11W Gd1 O18W 141.8(4) . .
O16W Gd1 O18W 74.4(4) . .
O13W Gd1 O18W 145.2(5) . .
O15W Gd1 O18W 96.9(5) . .
O11W Gd1 O18W 84.6(4) 2_666 .
O14W Gd1 O18W 72.6(5) . .
O17W O11W Gd1 123.9(7) 2_666 .
O17W O11W Gd1 70.5(5) 2_666 2_666
Gd1 O11W Gd1 59.4(2) . 2_666
Gd1 O12W O13W 107.7(8) 2_666 2_666
Gd1 O12W Gd1 75.4(4) 2_666 .
O13W O12W Gd1 54.2(5) 2_666 .
O16W O13W O12W 165.1(14) 2_666 2_666
O16W O13W Gd1 100.6(11) 2_666 2_666
O12W O13W Gd1 79.4(5) 2_666 2_666
O16W O13W Gd1 139.0(12) 2_666 .
O12W O13W Gd1 28.0(4) 2_666 .
Gd1 O13W Gd1 65.2(3) 2_666 .
O13W O16W Gd1 53.9(9) 2_666 .
O11W O17W Gd1 73.1(5) 2_666 .
O26W Gd2 Gd2 100.4(7) 2_665 2_665
O26W Gd2 O25W 134.6(10) 2_665 2_665
Gd2 Gd2 O25W 77.5(4) 2_665 2_665
O26W Gd2 O22W 122.3(9) 2_665 .
Gd2 Gd2 O22W 76.0(3) 2_665 .
O25W Gd2 O22W 101.5(6) 2_665 .
O26W Gd2 O26W 128.7(4) 2_665 .
Gd2 Gd2 O26W 28.3(4) 2_665 .
O25W Gd2 O26W 59.4(6) 2_665 .
O22W Gd2 O26W 63.3(5) . .
O26W Gd2 O21W 58.2(9) 2_665 .
Gd2 Gd2 O21W 125.5(3) 2_665 .
O25W Gd2 O21W 154.6(5) 2_665 .
O22W Gd2 O21W 77.2(4) . .
O26W Gd2 O21W 135.6(5) . .
O26W Gd2 O23W 120.2(8) 2_665 .
Gd2 Gd2 O23W 138.9(4) 2_665 .
O25W Gd2 O23W 78.3(6) 2_665 .
O22W Gd2 O23W 76.9(5) . .
O26W Gd2 O23W 110.8(6) . .
O21W Gd2 O23W 76.8(5) . .
O26W Gd2 O25W 64.7(8) 2_665 .
Gd2 Gd2 O25W 52.3(4) 2_665 .
O25W Gd2 O25W 129.8(2) 2_665 .
O22W Gd2 O25W 69.4(5) . .
O26W Gd2 O25W 73.7(6) . .
O21W Gd2 O25W 74.0(5) . .
O23W Gd2 O25W 139.2(6) . .
O26W Gd2 O24W 69.0(8) 2_665 .
Gd2 Gd2 O24W 137.6(3) 2_665 .
O25W Gd2 O24W 82.3(5) 2_665 .
O22W Gd2 O24W 145.2(4) . .
O26W Gd2 O24W 139.4(5) . .
O21W Gd2 O24W 84.9(4) . .
O23W Gd2 O24W 70.0(4) . .
O25W Gd2 O24W 133.6(5) . .
O26W Gd2 O22W 69.6(8) 2_665 2_665
Gd2 Gd2 O22W 59.9(2) 2_665 2_665
O25W Gd2 O22W 70.6(5) 2_665 2_665
O22W Gd2 O22W 135.92(18) . 2_665
O26W Gd2 O22W 76.7(5) . 2_665
O21W Gd2 O22W 127.8(4) . 2_665
O23W Gd2 O22W 138.0(4) . 2_665
O25W Gd2 O22W 82.8(5) . 2_665
O24W Gd2 O22W 78.3(4) . 2_665
Gd2 O22W Gd2 44.07(17) . 2_665
Gd2 O25W Gd2 50.2(2) 2_665 .
Gd2 O26W Gd2 51.3(4) 2_665 .
O33W Gd3 O314 91.6(10) . .
O33W Gd3 O34W 69.3(10) . .
O314 Gd3 O34W 70.6(8) . .
O33W Gd3 O31W 149.4(9) . .
O314 Gd3 O31W 93.0(7) . .
O34W Gd3 O31W 140.2(9) . .
O33W Gd3 O32W 47.8(9) . .
O314 Gd3 O32W 127.7(4) . .
O34W Gd3 O32W 110.6(7) . .
O31W Gd3 O32W 108.0(7) . .
O411 Gd4 O45W 79.6(4) . .
O411 Gd4 O43W 81.5(4) . .
O45W Gd4 O43W 70.9(5) . .
O411 Gd4 O42W 76.5(4) . .
O45W Gd4 O42W 143.7(5) . .
O43W Gd4 O42W 78.8(6) . .
O411 Gd4 O44W 145.2(4) . .
O45W Gd4 O44W 108.0(4) . .
O43W Gd4 O44W 70.0(5) . .
O42W Gd4 O44W 78.7(5) . .
O411 Gd4 O46W 136.7(4) . .
O45W Gd4 O46W 73.9(4) . .
O43W Gd4 O46W 119.6(5) . .
O42W Gd4 O46W 140.7(4) . .
O44W Gd4 O46W 76.6(4) . .
O411 Gd4 O47W 116.5(4) . .
O45W Gd4 O47W 145.3(4) . .
O43W Gd4 O47W 138.6(5) . .
O42W Gd4 O47W 70.8(5) . .
O44W Gd4 O47W 76.9(5) . .
O46W Gd4 O47W 74.1(4) . .
O411 Gd4 O41W 70.8(4) . .
O45W Gd4 O41W 81.9(4) . .
O43W Gd4 O41W 144.1(5) . .
O42W Gd4 O41W 114.8(5) . .
O44W Gd4 O41W 142.9(5) . .
O46W Gd4 O41W 72.0(4) . .
O47W Gd4 O41W 76.0(5) . .
O55W Gd5 O57W 92.3(4) . .
O55W Gd5 O53W 139.2(3) . .
O57W Gd5 O53W 73.0(4) . .
O55W Gd5 O54W 68.7(4) . .
O57W Gd5 O54W 71.5(4) . .
O53W Gd5 O54W 70.5(4) . .
O55W Gd5 O58W 140.6(4) . .
O57W Gd5 O58W 76.5(4) . .
O53W Gd5 O58W 73.9(4) . .
O54W Gd5 O58W 137.5(4) . .
O55W Gd5 O321 78.1(3) . .
O57W Gd5 O321 141.5(3) . .
O53W Gd5 O321 90.1(3) . .
O54W Gd5 O321 70.2(3) . .
O58W Gd5 O321 132.5(4) . .
O55W Gd5 O51W 80.1(4) . .
O57W Gd5 O51W 138.0(4) . .
O53W Gd5 O51W 135.7(4) . .
O54W Gd5 O51W 138.7(4) . .
O58W Gd5 O51W 83.6(4) . .
O321 Gd5 O51W 77.6(4) . .
O55W Gd5 O56W 69.2(4) . .
O57W Gd5 O56W 67.9(3) . .
O53W Gd5 O56W 132.4(4) . .
O54W Gd5 O56W 118.7(3) . .
O58W Gd5 O56W 71.6(4) . .
O321 Gd5 O56W 137.5(3) . .
O51W Gd5 O56W 70.9(4) . .
O55W Gd5 O52W 136.5(3) . .
O57W Gd5 O52W 131.2(4) . .
O53W Gd5 O52W 67.8(3) . .
O54W Gd5 O52W 118.6(3) . .
O58W Gd5 O52W 65.7(4) . .
O321 Gd5 O52W 66.8(3) . .
O51W Gd5 O52W 68.1(4) . .
O56W Gd5 O52W 122.7(4) . .
O63W Gd6 O62W 85.8(8) . .
O63W Gd6 O66W 93.7(6) . .
O62W Gd6 O66W 149.4(6) . .
O63W Gd6 O414 97.2(5) . .
O62W Gd6 O414 68.6(5) . .
O66W Gd6 O414 141.4(5) . .
O63W Gd6 O67W 142.4(6) . .
O62W Gd6 O67W 71.0(7) . .
O66W Gd6 O67W 92.3(6) . .
O414 Gd6 O67W 100.9(5) . .
O63W Gd6 O64W 71.2(6) . .
O62W Gd6 O64W 76.7(6) . .
O66W Gd6 O64W 74.2(6) . .
O414 Gd6 O64W 144.2(5) . .
O67W Gd6 O64W 74.8(6) . .
O63W Gd6 O61W 146.6(7) . .
O62W Gd6 O61W 120.0(7) . .
O66W Gd6 O61W 74.8(6) . .
O414 Gd6 O61W 75.8(5) . .
O67W Gd6 O61W 70.5(6) . .
O64W Gd6 O61W 131.8(7) . .
O63W Gd6 O65W 72.3(6) . .
O62W Gd6 O65W 134.9(6) . .
O66W Gd6 O65W 72.8(5) . .
O414 Gd6 O65W 75.5(5) . .
O67W Gd6 O65W 144.3(6) . .
O64W Gd6 O65W 128.2(5) . .
O61W Gd6 O65W 74.3(6) . .
C111 O11 H11 109.5 . .
C142 C110 C116 111.2(8) . .
C142 C110 H11A 109.4 . .
C116 C110 H11A 109.4 . .
C142 C110 H11B 109.4 . .
C116 C110 H11B 109.4 . .
H11A C110 H11B 108.0 . .
O11 C111 C112 116.4(10) . .
O11 C111 C116 121.0(10) . .
C112 C111 C116 122.6(9) . .
C113 C112 C111 118.3(10) . .
C113 C112 C120 121.0(10) . .
C111 C112 C120 120.6(9) . .
C114 C113 C112 121.3(12) . .
C114 C113 H113 119.4 . .
C112 C113 H113 119.4 . .
C113 C114 C115 120.2(10) . .
C113 C114 S11 120.6(8) . .
C115 C114 S11 119.3(8) . .
C114 C115 C116 120.9(11) . .
C114 C115 H115 119.6 . .
C116 C115 H115 119.6 . .
C111 C116 C115 116.6(11) . .
C111 C116 C110 123.1(9) . .
C115 C116 C110 120.2(11) . .
O113 S11 O111 126.3(8) . .
O116 S11 O114 117.9(9) . .
O116 S11 O115 114.5(9) . .
O114 S11 O115 107.5(10) . .
O113 S11 O112 109.5(7) . .
O111 S11 O112 106.7(8) . .
O116 S11 C114 107.1(5) . .
O113 S11 C114 106.1(5) . .
O111 S11 C114 103.7(4) . .
O114 S11 C114 104.4(5) . .
O115 S11 C114 104.1(5) . .
O112 S11 C114 101.7(4) . .
C121 O12 H12 109.5 . .
C126 C120 C112 109.8(8) . .
C126 C120 H12A 109.7 . .
C112 C120 H12A 109.7 . .
C126 C120 H12B 109.7 . .
C112 C120 H12B 109.7 . .
H12A C120 H12B 108.2 . .
O12 C121 C122 116.5(8) . .
O12 C121 C126 120.7(9) . .
C122 C121 C126 122.7(8) . .
C121 C122 C123 118.2(9) . .
C121 C122 C130 123.0(8) . .
C123 C122 C130 118.7(9) . .
C122 C123 C124 119.6(9) . .
C122 C123 H123 120.2 . .
C124 C123 H123 120.2 . .
C125 C124 C123 121.6(9) . .
C125 C124 S12 120.0(7) . .
C123 C124 S12 118.3(7) . .
C124 C125 C126 120.0(9) . .
C124 C125 H125 120.0 . .
C126 C125 H125 120.0 . .
C121 C126 C125 117.8(9) . .
C121 C126 C120 124.4(9) . .
C125 C126 C120 117.7(9) . .
O122 S12 O121 116.1(7) . .
O122 S12 O123 110.8(7) . .
O121 S12 O123 112.3(6) . .
O124 S12 O126 112.9(10) . .
O124 S12 O125 116.5(10) . .
O126 S12 O125 112.3(10) . .
O122 S12 C124 106.3(4) . .
O121 S12 C124 105.4(4) . .
O123 S12 C124 105.0(4) . .
O124 S12 C124 104.8(6) . .
O126 S12 C124 104.6(6) . .
O125 S12 C124 104.3(6) . .
C131 O13 H13 109.5 . .
C136 C130 C122 112.6(7) . .
C136 C130 H13A 109.1 . .
C122 C130 H13A 109.1 . .
C136 C130 H13B 109.1 . .
C122 C130 H13B 109.1 . .
H13A C130 H13B 107.8 . .
O13 C131 C136 120.4(8) . .
O13 C131 C132 117.6(7) . .
C136 C131 C132 122.0(8) . .
C133 C132 C131 118.0(8) . .
C133 C132 C140 120.2(9) . .
C131 C132 C140 121.5(8) . .
C132 C133 C134 122.0(9) . .
C132 C133 H133 119.0 . .
C134 C133 H133 119.0 . .
C135 C134 C133 118.9(9) . .
C135 C134 S13 121.2(6) . .
C133 C134 S13 119.3(7) . .
C134 C135 C136 121.4(8) . .
C134 C135 H135 119.3 . .
C136 C135 H135 119.3 . .
C131 C136 C135 117.6(8) . .
C131 C136 C130 122.2(8) . .
C135 C136 C130 120.1(8) . .
O135 S13 O134 122.6(8) . .
O133 S13 O132 115.3(6) . .
O133 S13 O131 114.2(6) . .
O132 S13 O131 105.9(6) . .
O135 S13 O136 110.4(7) . .
O134 S13 O136 109.2(7) . .
O133 S13 C134 109.6(4) . .
O135 S13 C134 106.5(5) . .
O134 S13 C134 104.9(4) . .
O132 S13 C134 105.9(4) . .
O131 S13 C134 105.2(4) . .
O136 S13 C134 100.7(5) . .
C141 O14 H14 109.5 . .
C132 C140 C146 110.7(7) . .
C132 C140 H14A 109.5 . .
C146 C140 H14A 109.5 . .
C132 C140 H14B 109.5 . .
C146 C140 H14B 109.5 . .
H14A C140 H14B 108.1 . .
C146 C141 O14 121.3(8) . .
C146 C141 C142 122.8(9) . .
O14 C141 C142 115.9(9) . .
C141 C142 C143 117.3(9) . .
C141 C142 C110 122.2(9) . .
C143 C142 C110 120.2(9) . .
C144 C143 C142 121.5(9) . .
C144 C143 H143 119.3 . .
C142 C143 H143 119.3 . .
C143 C144 C145 119.7(9) . .
C143 C144 S14 119.9(7) . .
C145 C144 S14 120.4(8) . .
C146 C145 C144 120.1(9) . .
C146 C145 H145 119.9 . .
C144 C145 H145 119.9 . .
C141 C146 C145 118.5(8) . .
C141 C146 C140 123.0(8) . .
C145 C146 C140 118.3(9) . .
O142 S14 O141 111.0(6) . .
O142 S14 O143 113.4(5) . .
O141 S14 O143 110.7(5) . .
O142 S14 C144 108.7(4) . .
O141 S14 C144 107.3(4) . .
O143 S14 C144 105.3(5) . .
C211 O21 H21 109.5 . .
C242 C210 C216 112.1(6) . .
C242 C210 H21A 109.2 . .
C216 C210 H21A 109.2 . .
C242 C210 H21B 109.2 . .
C216 C210 H21B 109.2 . .
H21A C210 H21B 107.9 . .
C212 C211 O21 123.5(7) . .
C212 C211 C216 121.5(7) . .
O21 C211 C216 114.9(7) . .
C211 C212 C213 118.5(7) . .
C211 C212 C220 124.6(7) . .
C213 C212 C220 116.7(7) . .
C214 C213 C212 120.8(7) . .
C214 C213 H213 119.6 . .
C212 C213 H213 119.6 . .
C213 C214 C215 120.2(7) . .
C213 C214 S21 120.5(6) . .
C215 C214 S21 119.3(6) . .
C216 C215 C214 119.7(7) . .
C216 C215 H215 120.2 . .
C214 C215 H215 120.2 . .
C215 C216 C211 119.2(7) . .
C215 C216 C210 119.4(7) . .
C211 C216 C210 121.4(7) . .
O213 S21 O212 113.5(4) . .
O213 S21 O211 111.4(4) . .
O212 S21 O211 111.9(4) . .
O213 S21 C214 107.0(4) . .
O212 S21 C214 106.7(3) . .
O211 S21 C214 105.7(4) . .
C221 O22 H22 109.5 . .
C226 C220 C212 110.1(6) . .
C226 C220 H22A 109.6 . .
C212 C220 H22A 109.6 . .
C226 C220 H22B 109.6 . .
C212 C220 H22B 109.6 . .
H22A C220 H22B 108.1 . .
O22 C221 C222 121.5(7) . .
O22 C221 C226 116.7(7) . .
C222 C221 C226 121.7(7) . .
C223 C222 C221 118.3(7) . .
C223 C222 C230 119.5(7) . .
C221 C222 C230 122.2(7) . .
C224 C223 C222 120.9(7) . .
C224 C223 H223 119.6 . .
C222 C223 H223 119.6 . .
C223 C224 C225 120.5(7) . .
C223 C224 S22 118.0(6) . .
C225 C224 S22 121.5(6) . .
C224 C225 C226 120.4(7) . .
C224 C225 H225 119.8 . .
C226 C225 H225 119.8 . .
C225 C226 C221 118.2(7) . .
C225 C226 C220 122.4(7) . .
C221 C226 C220 119.3(7) . .
O222 S22 O221 114.3(5) . .
O222 S22 O223 111.1(5) . .
O221 S22 O223 110.1(6) . .
O222 S22 C224 108.4(4) . .
O221 S22 C224 107.0(4) . .
O223 S22 C224 105.5(4) . .
S22 O222 Na1 150.2(5) . 2_766
C231 O23 H23 109.5 . .
C236 C230 C222 112.9(6) . .
C236 C230 H23A 109.0 . .
C222 C230 H23A 109.0 . .
C236 C230 H23B 109.0 . .
C222 C230 H23B 109.0 . .
H23A C230 H23B 107.8 . .
O23 C231 C232 120.3(7) . .
O23 C231 C236 117.5(7) . .
C232 C231 C236 122.2(8) . .
C233 C232 C231 118.1(8) . .
C233 C232 C240 120.3(8) . .
C231 C232 C240 121.5(8) . .
C232 C233 C234 120.3(8) . .
C232 C233 H233 119.8 . .
C234 C233 H233 119.8 . .
C235 C234 C233 119.9(9) . .
C235 C234 S23 119.7(7) . .
C233 C234 S23 120.2(7) . .
C236 C235 C234 121.4(8) . .
C236 C235 H235 119.3 . .
C234 C235 H235 119.3 . .
C235 C236 C231 118.0(8) . .
C235 C236 C230 120.9(8) . .
C231 C236 C230 121.1(7) . .
O235 S23 O234 120.0(10) . .
O233 S23 O231 122.4(7) . .
O233 S23 O232 114.1(7) . .
O231 S23 O232 103.3(6) . .
O235 S23 O236 114.0(10) . .
O234 S23 O236 105.6(10) . .
O233 S23 C234 107.2(4) . .
O235 S23 C234 107.5(6) . .
O234 S23 C234 104.5(5) . .
O231 S23 C234 104.1(4) . .
O232 S23 C234 103.8(4) . .
O236 S23 C234 103.7(5) . .
C241 O24 H24 109.5 . .
C246 C240 C232 110.3(6) . .
C246 C240 H24A 109.6 . .
C232 C240 H24A 109.6 . .
C246 C240 H24B 109.6 . .
C232 C240 H24B 109.6 . .
H24A C240 H24B 108.1 . .
O24 C241 C246 117.4(7) . .
O24 C241 C242 120.6(7) . .
C246 C241 C242 122.1(7) . .
C243 C242 C241 116.9(7) . .
C243 C242 C210 120.7(7) . .
C241 C242 C210 122.3(7) . .
C244 C243 C242 121.3(8) . .
C244 C243 H243 119.3 . .
C242 C243 H243 119.3 . .
C245 C244 C243 121.0(8) . .
C245 C244 S24 119.0(6) . .
C243 C244 S24 119.9(6) . .
C244 C245 C246 119.8(8) . .
C244 C245 H245 120.1 . .
C246 C245 H245 120.1 . .
C241 C246 C245 118.8(8) . .
C241 C246 C240 122.9(7) . .
C245 C246 C240 118.2(7) . .
O241 S24 O242 110.8(4) . .
O241 S24 O243 114.7(6) . .
O242 S24 O243 109.7(5) . .
O241 S24 C244 107.2(4) . .
O242 S24 C244 107.7(4) . .
O243 S24 C244 106.4(4) . .
C311 O31 H31 109.5 . .
C316 C310 C342 112.5(6) . .
C316 C310 H31A 109.1 . .
C342 C310 H31A 109.1 . .
C316 C310 H31B 109.1 . .
C342 C310 H31B 109.1 . .
H31A C310 H31B 107.8 . .
O31 C311 C312 121.9(7) . .
O31 C311 C316 116.1(7) . .
C312 C311 C316 122.0(7) . .
C311 C312 C313 117.6(7) . .
C311 C312 C320 123.2(7) . .
C313 C312 C320 119.1(7) . .
C314 C313 C312 120.2(7) . .
C314 C313 H313 119.9 . .
C312 C313 H313 119.9 . .
C315 C314 C313 121.6(7) . .
C315 C314 S31 119.6(6) . .
C313 C314 S31 118.7(6) . .
C314 C315 C316 119.5(7) . .
C314 C315 H315 120.3 . .
C316 C315 H315 120.3 . .
C315 C316 C311 119.1(7) . .
C315 C316 C310 120.1(7) . .
C311 C316 C310 120.8(6) . .
O314 S31 O316 116.6(8) . .
O312 S31 O311 121.5(7) . .
O314 S31 O315 112.5(8) . .
O316 S31 O315 108.6(8) . .
O312 S31 O313 108.9(7) . .
O311 S31 O313 109.7(7) . .
O314 S31 C314 107.3(5) . .
O312 S31 C314 106.2(4) . .
O316 S31 C314 105.8(5) . .
O311 S31 C314 105.4(4) . .
O315 S31 C314 105.1(4) . .
O313 S31 C314 103.7(4) . .
S31 O314 Gd3 144.9(9) . .
C321 O32 H32 109.5 . .
C312 C320 C326 111.1(6) . .
C312 C320 H32A 109.4 . .
C326 C320 H32A 109.4 . .
C312 C320 H32B 109.4 . .
C326 C320 H32B 109.4 . .
H32A C320 H32B 108.0 . .
O32 C321 C326 116.9(7) . .
O32 C321 C322 121.3(7) . .
C326 C321 C322 121.7(7) . .
C323 C322 C321 117.8(7) . .
C323 C322 C330 120.6(7) . .
C321 C322 C330 121.6(7) . .
C324 C323 C322 120.8(7) . .
C324 C323 H323 119.6 . .
C322 C323 H323 119.6 . .
C323 C324 C325 120.6(8) . .
C323 C324 S32 120.2(6) . .
C325 C324 S32 119.0(6) . .
C326 C325 C324 120.1(7) . .
C326 C325 H325 120.0 . .
C324 C325 H325 120.0 . .
C321 C326 C325 119.0(7) . .
C321 C326 C320 121.0(7) . .
C325 C326 C320 119.9(7) . .
O322 S32 O323 113.7(5) . .
O322 S32 O321 113.6(5) . .
O323 S32 O321 111.2(5) . .
O322 S32 C324 107.0(4) . .
O323 S32 C324 105.0(4) . .
O321 S32 C324 105.5(4) . .
S32 O321 Gd5 151.5(6) . .
C331 O33 H33 109.5 . .
C322 C330 C336 110.2(6) . .
C322 C330 H33A 109.6 . .
C336 C330 H33A 109.6 . .
C322 C330 H33B 109.6 . .
C336 C330 H33B 109.6 . .
H33A C330 H33B 108.1 . .
O33 C331 C336 117.2(6) . .
O33 C331 C332 121.3(6) . .
C336 C331 C332 121.5(6) . .
C333 C332 C331 118.8(6) . .
C333 C332 C340 118.8(6) . .
C331 C332 C340 122.4(6) . .
C332 C333 C334 120.4(6) . .
C332 C333 H333 119.8 . .
C334 C333 H333 119.8 . .
C335 C334 C333 120.3(6) . .
C335 C334 S33 119.3(5) . .
C333 C334 S33 120.3(5) . .
C334 C335 C336 120.7(7) . .
C334 C335 H335 119.7 . .
C336 C335 H335 119.7 . .
C331 C336 C335 118.2(6) . .
C331 C336 C330 122.0(6) . .
C335 C336 C330 119.6(7) . .
O332 S33 O331 113.3(3) . .
O332 S33 O333 111.9(3) . .
O331 S33 O333 112.3(3) . .
O332 S33 C334 106.4(3) . .
O331 S33 C334 106.8(3) . .
O333 S33 C334 105.6(3) . .
C341 O34 H34 109.5 . .
C332 C340 C346 113.0(6) . .
C332 C340 H34A 109.0 . .
C346 C340 H34A 109.0 . .
C332 C340 H34B 109.0 . .
C346 C340 H34B 109.0 . .
H34A C340 H34B 107.8 . .
O34 C341 C346 116.8(6) . .
O34 C341 C342 121.7(6) . .
C346 C341 C342 121.5(6) . .
C343 C342 C341 117.8(6) . .
C343 C342 C310 120.1(6) . .
C341 C342 C310 122.1(6) . .
C342 C343 C344 121.9(7) . .
C342 C343 H343 119.0 . .
C344 C343 H343 119.0 . .
C343 C344 C345 119.4(7) . .
C343 C344 S34 119.2(6) . .
C345 C344 S34 121.4(5) . .
C346 C345 C344 120.7(7) . .
C346 C345 H345 119.7 . .
C344 C345 H345 119.7 . .
C345 C346 C341 118.6(6) . .
C345 C346 C340 121.6(6) . .
C341 C346 C340 119.8(6) . .
O342 S34 O341 113.4(3) . .
O342 S34 O343 111.5(4) . .
O341 S34 O343 112.1(3) . .
O342 S34 C344 107.4(3) . .
O341 S34 C344 106.0(3) . .
O343 S34 C344 105.9(3) . .
C411 O41 H41 109.5 . .
C416 C410 C442 114.1(6) . .
C416 C410 H41A 108.7 . .
C442 C410 H41A 108.7 . .
C416 C410 H41B 108.7 . .
C442 C410 H41B 108.7 . .
H41A C410 H41B 107.6 . .
O41 C411 C412 121.5(7) . .
O41 C411 C416 116.7(7) . .
C412 C411 C416 121.8(7) . .
C413 C412 C411 118.9(8) . .
C413 C412 C420 116.9(8) . .
C411 C412 C420 124.1(7) . .
C414 C413 C412 120.4(9) . .
C414 C413 H413 119.8 . .
C412 C413 H413 119.8 . .
C413 C414 C415 121.1(8) . .
C413 C414 S41 117.7(7) . .
C415 C414 S41 121.2(6) . .
C416 C415 C414 120.2(8) . .
C416 C415 H415 119.9 . .
C414 C415 H415 119.9 . .
C415 C416 C411 117.6(8) . .
C415 C416 C410 120.7(8) . .
C411 C416 C410 121.7(7) . .
O411 S41 O413 119.8(6) . .
O415 S41 O414 121.7(7) . .
O411 S41 O412 108.5(6) . .
O413 S41 O412 109.2(5) . .
O415 S41 O416 113.0(7) . .
O414 S41 O416 104.3(7) . .
O415 S41 C414 108.7(4) . .
O411 S41 C414 107.3(4) . .
O413 S41 C414 107.5(4) . .
O414 S41 C414 104.9(4) . .
O412 S41 C414 103.3(4) . .
O416 S41 C414 102.5(4) . .
S41 O411 Gd4 150.9(6) . .
S41 O414 Gd6 153.9(9) . .
C421 O42 H42 109.5 . .
C412 C420 C426 108.7(6) . .
C412 C420 H42A 110.0 . .
C426 C420 H42A 110.0 . .
C412 C420 H42B 110.0 . .
C426 C420 H42B 110.0 . .
H42A C420 H42B 108.3 . .
O42 C421 C426 117.3(7) . .
O42 C421 C422 120.8(7) . .
C426 C421 C422 121.8(7) . .
C423 C422 C421 117.6(7) . .
C423 C422 C430 120.7(6) . .
C421 C422 C430 121.7(6) . .
C422 C423 C424 121.1(7) . .
C422 C423 H423 119.4 . .
C424 C423 H423 119.4 . .
C425 C424 C423 120.2(7) . .
C425 C424 S42 120.6(6) . .
C423 C424 S42 119.1(6) . .
C424 C425 C426 120.6(7) . .
C424 C425 H425 119.7 . .
C426 C425 H425 119.7 . .
C425 C426 C421 118.6(7) . .
C425 C426 C420 120.3(7) . .
C421 C426 C420 120.8(7) . .
O422 S42 O423 112.9(4) . .
O422 S42 O421 113.1(4) . .
O423 S42 O421 109.2(4) . .
O422 S42 C424 107.2(4) . .
O423 S42 C424 107.8(3) . .
O421 S42 C424 106.3(4) . .
S42 O422 Na1 145.0(5) . .
C431 O43 H43 109.5 . .
C422 C430 C436 110.4(6) . .
C422 C430 H43A 109.6 . .
C436 C430 H43A 109.6 . .
C422 C430 H43B 109.6 . .
C436 C430 H43B 109.6 . .
H43A C430 H43B 108.1 . .
O43 C431 C436 116.7(7) . .
O43 C431 C432 121.1(6) . .
C436 C431 C432 122.2(7) . .
C433 C432 C431 117.9(7) . .
C433 C432 C440 118.2(7) . .
C431 C432 C440 123.9(7) . .
C434 C433 C432 120.9(7) . .
C434 C433 H433 119.6 . .
C432 C433 H433 119.6 . .
C433 C434 C435 120.0(7) . .
C433 C434 S43 119.0(6) . .
C435 C434 S43 120.9(6) . .
C434 C435 C436 120.9(7) . .
C434 C435 H435 119.6 . .
C436 C435 H435 119.6 . .
C431 C436 C435 118.1(7) . .
C431 C436 C430 123.0(6) . .
C435 C436 C430 118.7(7) . .
O431 S43 O433 113.7(3) . .
O431 S43 O432 113.1(4) . .
O433 S43 O432 111.2(4) . .
O431 S43 C434 106.1(4) . .
O433 S43 C434 106.0(3) . .
O432 S43 C434 106.1(3) . .
C441 O44 H44 109.5 . .
C446 C440 C432 112.0(7) . .
C446 C440 H44A 109.2 . .
C432 C440 H44A 109.2 . .
C446 C440 H44B 109.2 . .
C432 C440 H44B 109.2 . .
H44A C440 H44B 107.9 . .
O44 C441 C446 116.8(7) . .
O44 C441 C442 122.1(8) . .
C446 C441 C442 121.1(8) . .
C443 C442 C441 118.3(8) . .
C443 C442 C410 120.9(7) . .
C441 C442 C410 120.8(8) . .
C442 C443 C444 121.7(8) . .
C442 C443 H443 119.1 . .
C444 C443 H443 119.1 . .
C443 C444 C445 119.3(8) . .
C443 C444 S44 119.6(6) . .
C445 C444 S44 121.0(7) . .
C446 C445 C444 120.9(8) . .
C446 C445 H445 119.6 . .
C444 C445 H445 119.6 . .
C445 C446 C441 118.6(8) . .
C445 C446 C440 122.6(8) . .
C441 C446 C440 118.8(7) . .
O441 S44 O442 113.5(5) . .
O441 S44 O443 112.3(4) . .
O442 S44 O443 111.2(4) . .
O441 S44 C444 107.7(4) . .
O442 S44 C444 105.8(4) . .
O443 S44 C444 105.8(4) . .
C506 C501 C502 119.5(8) . .
C506 C501 C510 117.6(9) . .
C502 C501 C510 122.8(10) . .
C501 C502 C503 119.5(9) . .
C501 C502 C520 120.0(9) . .
C503 C502 C520 120.4(9) . .
C502 C503 C504 120.8(8) . .
C502 C503 H503 119.6 . .
C504 C503 H503 119.6 . .
C505 C504 C503 119.2(8) . .
C505 C504 H504 120.4 . .
C503 C504 H504 120.4 . .
C504 C505 C506 120.4(8) . .
C504 C505 H505 119.8 . .
C506 C505 H505 119.8 . .
C501 C506 C505 120.6(8) . .
C501 C506 H506 119.7 . .
C505 C506 H506 119.7 . .
N511 C510 C501 110.8(9) . .
N511 C510 H51A 109.5 . .
C501 C510 H51A 109.5 . .
N511 C510 H51B 109.5 . .
C501 C510 H51B 109.5 . .
H51A C510 H51B 108.1 . .
C515 N511 C512 108.3(9) . .
C515 N511 C510 125.5(10) . .
C512 N511 C510 126.2(10) . .
N511 C512 N513 108.1(10) . .
N511 C512 H512 125.9 . .
N513 C512 H512 125.9 . .
C514 N513 C512 108.6(9) . .
C514 N513 C516 127.0(10) . .
C512 N513 C516 124.3(9) . .
N513 C514 C515 106.6(12) . .
N513 C514 H514 126.7 . .
C515 C514 H514 126.7 . .
N511 C515 C514 108.4(11) . .
N511 C515 H515 125.8 . .
C514 C515 H515 125.8 . .
N513 C516 H51C 109.5 . .
N513 C516 H51D 109.5 . .
H51C C516 H51D 109.5 . .
N513 C516 H51E 109.5 . .
H51C C516 H51E 109.5 . .
H51D C516 H51E 109.5 . .
N521 C520 C502 114.8(9) . .
N521 C520 H52A 108.6 . .
C502 C520 H52A 108.6 . .
N521 C520 H52B 108.6 . .
C502 C520 H52B 108.6 . .
H52A C520 H52B 107.5 . .
C522 N521 C525 108.0(9) . .
C522 N521 C520 126.2(11) . .
C525 N521 C520 125.8(12) . .
N521 C522 N523 109.0(9) . .
N521 C522 H522 125.5 . .
N523 C522 H522 125.5 . .
C522 N523 C524 107.7(10) . .
C522 N523 C526 125.7(13) . .
C524 N523 C526 126.5(14) . .
C525 C524 N523 108.4(11) . .
C525 C524 H524 125.8 . .
N523 C524 H524 125.8 . .
C524 C525 N521 106.9(10) . .
C524 C525 H525 126.6 . .
N521 C525 H525 126.6 . .
N523 C526 H52C 109.5 . .
N523 C526 H52D 109.5 . .
H52C C526 H52D 109.5 . .
N523 C526 H52E 109.5 . .
H52C C526 H52E 109.5 . .
H52D C526 H52E 109.5 . .
C602 C601 C606 118.5(7) . .
C602 C601 C610 121.1(7) . .
C606 C601 C610 120.3(7) . .
C603 C602 C601 120.9(7) . .
C603 C602 C620 117.2(7) . .
C601 C602 C620 121.9(7) . .
C602 C603 C604 120.3(7) . .
C602 C603 H603 119.8 . .
C604 C603 H603 119.8 . .
C605 C604 C603 119.0(7) . .
C605 C604 H604 120.5 . .
C603 C604 H604 120.5 . .
C606 C605 C604 120.8(7) . .
C606 C605 H605 119.6 . .
C604 C605 H605 119.6 . .
C605 C606 C601 120.6(7) . .
C605 C606 H606 119.7 . .
C601 C606 H606 119.7 . .
N611 C610 C601 112.5(6) . .
N611 C610 H61A 109.1 . .
C601 C610 H61A 109.1 . .
N611 C610 H61B 109.1 . .
C601 C610 H61B 109.1 . .
H61A C610 H61B 107.8 . .
C612 N611 C615 109.4(7) . .
C612 N611 C610 125.5(6) . .
C615 N611 C610 125.1(7) . .
N613 C612 N611 107.7(7) . .
N613 C612 H612 126.1 . .
N611 C612 H612 126.1 . .
C612 N613 C614 107.8(7) . .
C612 N613 C616 126.2(9) . .
C614 N613 C616 126.0(8) . .
C615 C614 N613 108.2(7) . .
C615 C614 H614 125.9 . .
N613 C614 H614 125.9 . .
C614 C615 N611 106.8(8) . .
C614 C615 H615 126.6 . .
N611 C615 H615 126.6 . .
N613 C616 H61C 109.5 . .
N613 C616 H61D 109.5 . .
H61C C616 H61D 109.5 . .
N613 C616 H61E 109.5 . .
H61C C616 H61E 109.5 . .
H61D C616 H61E 109.5 . .
N621 C620 C602 110.2(6) . .
N621 C620 H62A 109.6 . .
C602 C620 H62A 109.6 . .
N621 C620 H62B 109.6 . .
C602 C620 H62B 109.6 . .
H62A C620 H62B 108.1 . .
C622 N621 C625 108.5(7) . .
C622 N621 C620 124.1(6) . .
C625 N621 C620 127.4(7) . .
N623 C622 N621 109.1(7) . .
N623 C622 H622 125.4 . .
N621 C622 H622 125.4 . .
C622 N623 C624 107.9(7) . .
C622 N623 C626 125.1(7) . .
C624 N623 C626 127.0(7) . .
C625 C624 N623 107.6(7) . .
C625 C624 H624 126.2 . .
N623 C624 H624 126.2 . .
C624 C625 N621 106.9(7) . .
C624 C625 H625 126.6 . .
N621 C625 H625 126.6 . .
N623 C626 H62C 109.5 . .
N623 C626 H62D 109.5 . .
H62C C626 H62D 109.5 . .
N623 C626 H62E 109.5 . .
H62C C626 H62E 109.5 . .
H62D C626 H62E 109.5 . .
C706 C701 C702 119.7(8) . .
C706 C701 C710 119.9(8) . .
C702 C701 C710 120.3(8) . .
C701 C702 C703 117.9(9) . .
C701 C702 C720 122.9(8) . .
C703 C702 C720 119.2(8) . .
C704 C703 C702 121.7(9) . .
C704 C703 H703 119.1 . .
C702 C703 H703 119.1 . .
C705 C704 C703 120.5(8) . .
C705 C704 H704 119.7 . .
C703 C704 H704 119.7 . .
C704 C705 C706 119.2(9) . .
C704 C705 H705 120.4 . .
C706 C705 H705 120.4 . .
C701 C706 C705 120.9(8) . .
C701 C706 H706 119.6 . .
C705 C706 H706 119.6 . .
N711 C710 C701 113.1(7) . .
N711 C710 H71A 109.0 . .
C701 C710 H71A 109.0 . .
N711 C710 H71B 109.0 . .
C701 C710 H71B 109.0 . .
H71A C710 H71B 107.8 . .
C712 N711 C715 108.4(8) . .
C712 N711 C710 126.7(8) . .
C715 N711 C710 124.9(8) . .
N711 C712 N713 107.6(7) . .
N711 C712 H712 126.2 . .
N713 C712 H712 126.2 . .
C712 N713 C714 110.0(7) . .
C712 N713 C716 124.2(7) . .
C714 N713 C716 125.9(8) . .
C715 C714 N713 107.5(8) . .
C715 C714 H714 126.2 . .
N713 C714 H714 126.2 . .
C714 C715 N711 106.6(8) . .
C714 C715 H715 126.7 . .
N711 C715 H715 126.7 . .
N713 C716 H71C 109.5 . .
N713 C716 H71D 109.5 . .
H71C C716 H71D 109.5 . .
N713 C716 H71E 109.5 . .
H71C C716 H71E 109.5 . .
H71D C716 H71E 109.5 . .
N721 C720 C702 112.0(8) . .
N721 C720 H72A 109.2 . .
C702 C720 H72A 109.2 . .
N721 C720 H72B 109.2 . .
C702 C720 H72B 109.2 . .
H72A C720 H72B 107.9 . .
C722 N721 C725 104.4(12) . .
C722 N721 C720 125.7(9) . .
C725 N721 C720 129.8(12) . .
N723 C722 N721 109.1(11) . .
N723 C722 H722 125.4 . .
N721 C722 H722 125.4 . .
C722 N723 C724 106.2(13) . .
C722 N723 C726 121.4(12) . .
C724 N723 C726 132.2(13) . .
C725 C724 N723 110.9(15) . .
C725 C724 H724 124.5 . .
N723 C724 H724 124.5 . .
C724 C725 N721 109.3(14) . .
C724 C725 H725 125.3 . .
N721 C725 H725 125.3 . .
N723 C726 H72C 109.5 . .
N723 C726 H72D 109.5 . .
H72C C726 H72D 109.5 . .
N723 C726 H72E 109.5 . .
H72C C726 H72E 109.5 . .
H72D C726 H72E 109.5 . .
O01W Na1 O222 93.7(3) . 2_766
O01W Na1 O02W 90.8(3) . .
O222 Na1 O02W 113.3(3) 2_766 .
O01W Na1 O422 86.1(3) . .
O222 Na1 O422 108.9(3) 2_766 .
O02W Na1 O422 137.8(3) . .
O01W Na1 O03W 163.3(3) . .
O222 Na1 O03W 100.2(3) 2_766 .
O02W Na1 O03W 92.2(4) . .
O422 Na1 O03W 80.7(3) . .

loop_
_geom_bond_atom_site_label_1
_geom_bond_atom_site_label_2
_geom_bond_distance
_geom_bond_site_symmetry_2
Gd1 O12W 1.193(11) 2_666
Gd1 O13W 1.988(14) 2_666
Gd1 O17W 2.399(8) .
Gd1 Gd1 2.4032(19) 2_666
Gd1 O12W 2.410(8) .
Gd1 O11W 2.414(7) .
Gd1 O16W 2.417(7) .
Gd1 O13W 2.419(8) .
Gd1 O15W 2.427(8) .
Gd1 O11W 2.435(11) 2_666
Gd1 O14W 2.435(8) .
Gd1 O18W 2.436(8) .
O11W O17W 1.51(2) 2_666
O12W O13W 1.774(15) 2_666
O13W O16W 1.059(15) 2_666
Gd2 O26W 1.210(16) 2_665
Gd2 Gd2 1.994(2) 2_665
Gd2 O25W 2.053(16) 2_665
Gd2 O22W 2.480(8) .
Gd2 O26W 2.511(9) .
Gd2 O21W 2.521(9) .
Gd2 O23W 2.527(9) .
Gd2 O25W 2.534(9) .
Gd2 O24W 2.561(9) .
Gd2 O22W 2.781(12) 2_665
Gd3 O33W 2.25(3) .
Gd3 O314 2.326(9) .
Gd3 O34W 2.39(2) .
Gd3 O31W 2.43(2) .
Gd3 O32W 2.700(8) .
Gd4 O411 2.224(7) .
Gd4 O45W 2.394(7) .
Gd4 O43W 2.401(8) .
Gd4 O42W 2.404(8) .
Gd4 O44W 2.406(7) .
Gd4 O46W 2.411(7) .
Gd4 O47W 2.412(8) .
Gd4 O41W 2.420(8) .
Gd5 O55W 2.446(6) .
Gd5 O57W 2.453(7) .
Gd5 O53W 2.453(6) .
Gd5 O54W 2.454(7) .
Gd5 O58W 2.458(7) .
Gd5 O321 2.463(8) .
Gd5 O51W 2.466(7) .
Gd5 O56W 2.472(7) .
Gd5 O52W 2.481(7) .
Gd6 O63W 2.344(17) .
Gd6 O62W 2.357(17) .
Gd6 O66W 2.367(15) .
Gd6 O414 2.374(9) .
Gd6 O67W 2.383(17) .
Gd6 O64W 2.383(16) .
Gd6 O61W 2.402(19) .
Gd6 O65W 2.431(16) .
O11 C111 1.371(11) .
O11 H11 0.8400 .
C110 C142 1.502(15) .
C110 C116 1.508(17) .
C110 H11A 0.9900 .
C110 H11B 0.9900 .
C111 C112 1.382(16) .
C111 C116 1.403(16) .
C112 C113 1.374(14) .
C112 C120 1.524(15) .
C113 C114 1.372(15) .
C113 H113 0.9500 .
C114 C115 1.378(16) .
C114 S11 1.768(10) .
C115 C116 1.405(15) .
C115 H115 0.9500 .
S11 O116 1.454(8) .
S11 O113 1.455(8) .
S11 O111 1.487(7) .
S11 O114 1.498(8) .
S11 O115 1.509(8) .
S11 O112 1.545(8) .
O12 C121 1.375(10) .
O12 H12 0.8400 .
C120 C126 1.500(14) .
C120 H12A 0.9900 .
C120 H12B 0.9900 .
C121 C122 1.379(14) .
C121 C126 1.400(14) .
C122 C123 1.388(13) .
C122 C130 1.523(13) .
C123 C124 1.413(13) .
C123 H123 0.9500 .
C124 C125 1.345(14) .
C124 S12 1.786(10) .
C125 C126 1.409(14) .
C125 H125 0.9500 .
S12 O122 1.476(7) .
S12 O121 1.488(8) .
S12 O123 1.497(8) .
S12 O124 1.497(9) .
S12 O126 1.500(9) .
S12 O125 1.505(9) .
O13 C131 1.376(11) .
O13 H13 0.8400 .
C130 C136 1.522(13) .
C130 H13A 0.9900 .
C130 H13B 0.9900 .
C131 C136 1.401(12) .
C131 C132 1.402(13) .
C132 C133 1.388(14) .
C132 C140 1.505(12) .
C133 C134 1.397(12) .
C133 H133 0.9500 .
C134 C135 1.384(13) .
C134 S13 1.769(10) .
C135 C136 1.417(13) .
C135 H135 0.9500 .
S13 O133 1.427(7) .
S13 O135 1.458(8) .
S13 O134 1.476(7) .
S13 O132 1.487(7) .
S13 O131 1.520(7) .
S13 O136 1.563(8) .
O14 C141 1.390(12) .
O14 H14 0.8400 .
C140 C146 1.526(12) .
C140 H14A 0.9900 .
C140 H14B 0.9900 .
C141 C146 1.387(14) .
C141 C142 1.397(13) .
C142 C143 1.406(15) .
C143 C144 1.379(14) .
C143 H143 0.9500 .
C144 C145 1.407(12) .
C144 S14 1.780(10) .
C145 C146 1.398(13) .
C145 H145 0.9500 .
S14 O142 1.437(9) .
S14 O141 1.450(8) .
S14 O143 1.453(7) .
O21 C211 1.385(9) .
O21 H21 0.8400 .
C210 C242 1.509(11) .
C210 C216 1.515(11) .
C210 H21A 0.9900 .
C210 H21B 0.9900 .
C211 C212 1.382(11) .
C211 C216 1.405(11) .
C212 C213 1.394(11) .
C212 C220 1.537(11) .
C213 C214 1.388(11) .
C213 H213 0.9500 .
C214 C215 1.397(11) .
C214 S21 1.761(8) .
C215 C216 1.389(11) .
C215 H215 0.9500 .
S21 O213 1.449(6) .
S21 O212 1.453(6) .
S21 O211 1.461(7) .
O22 C221 1.372(10) .
O22 H22 0.8400 .
C220 C226 1.519(11) .
C220 H22A 0.9900 .
C220 H22B 0.9900 .
C221 C222 1.401(11) .
C221 C226 1.408(11) .
C222 C223 1.393(11) .
C222 C230 1.528(11) .
C223 C224 1.384(11) .
C223 H223 0.9500 .
C224 C225 1.393(11) .
C224 S22 1.771(8) .
C225 C226 1.399(12) .
C225 H225 0.9500 .
S22 O222 1.424(7) .
S22 O221 1.445(7) .
S22 O223 1.452(8) .
O222 Na1 2.335(8) 2_766
O23 C231 1.382(10) .
O23 H23 0.8400 .
C230 C236 1.526(11) .
C230 H23A 0.9900 .
C230 H23B 0.9900 .
C231 C232 1.394(12) .
C231 C236 1.399(12) .
C232 C233 1.386(13) .
C232 C240 1.520(12) .
C233 C234 1.390(13) .
C233 H233 0.9500 .
C234 C235 1.388(12) .
C234 S23 1.763(10) .
C235 C236 1.364(13) .
C235 H235 0.9500 .
S23 O233 1.430(7) .
S23 O235 1.449(8) .
S23 O234 1.506(9) .
S23 O231 1.510(7) .
S23 O232 1.526(7) .
S23 O236 1.533(9) .
O24 C241 1.374(9) .
O24 H24 0.8400 .
C240 C246 1.520(12) .
C240 H24A 0.9900 .
C240 H24B 0.9900 .
C241 C246 1.380(12) .
C241 C242 1.417(11) .
C242 C243 1.393(12) .
C243 C244 1.377(12) .
C243 H243 0.9500 .
C244 C245 1.373(12) .
C244 S24 1.768(8) .
C245 C246 1.404(12) .
C245 H245 0.9500 .
S24 O241 1.429(8) .
S24 O242 1.442(7) .
S24 O243 1.451(8) .
O31 C311 1.373(9) .
O31 H31 0.8400 .
C310 C316 1.517(10) .
C310 C342 1.521(10) .
C310 H31A 0.9900 .
C310 H31B 0.9900 .
C311 C312 1.389(11) .
C311 C316 1.411(11) .
C312 C313 1.404(12) .
C312 C320 1.513(11) .
C313 C314 1.386(12) .
C313 H313 0.9500 .
C314 C315 1.379(10) .
C314 S31 1.778(8) .
C315 C316 1.381(10) .
C315 H315 0.9500 .
S31 O314 1.459(8) .
S31 O312 1.467(7) .
S31 O316 1.487(8) .
S31 O311 1.489(7) .
S31 O315 1.515(8) .
S31 O313 1.526(7) .
O32 C321 1.362(10) .
O32 H32 0.8400 .
C320 C326 1.523(11) .
C320 H32A 0.9900 .
C320 H32B 0.9900 .
C321 C326 1.385(11) .
C321 C322 1.418(11) .
C322 C323 1.386(11) .
C322 C330 1.513(10) .
C323 C324 1.386(11) .
C323 H323 0.9500 .
C324 C325 1.391(12) .
C324 S32 1.752(9) .
C325 C326 1.387(12) .
C325 H325 0.9500 .
S32 O322 1.435(8) .
S32 O323 1.448(8) .
S32 O321 1.455(8) .
O33 C331 1.368(8) .
O33 H33 0.8400 .
C330 C336 1.521(10) .
C330 H33A 0.9900 .
C330 H33B 0.9900 .
C331 C336 1.396(10) .
C331 C332 1.402(10) .
C332 C333 1.386(10) .
C332 C340 1.519(10) .
C333 C334 1.394(10) .
C333 H333 0.9500 .
C334 C335 1.380(10) .
C334 S33 1.774(7) .
C335 C336 1.402(10) .
C335 H335 0.9500 .
S33 O332 1.455(6) .
S33 O331 1.460(5) .
S33 O333 1.465(5) .
O34 C341 1.369(9) .
O34 H34 0.8400 .
C340 C346 1.519(10) .
C340 H34A 0.9900 .
C340 H34B 0.9900 .
C341 C346 1.399(10) .
C341 C342 1.403(10) .
C342 C343 1.376(11) .
C343 C344 1.385(10) .
C343 H343 0.9500 .
C344 C345 1.391(10) .
C344 S34 1.766(7) .
C345 C346 1.385(10) .
C345 H345 0.9500 .
S34 O342 1.450(6) .
S34 O341 1.464(6) .
S34 O343 1.467(6) .
O41 C411 1.374(9) .
O41 H41 0.8400 .
C410 C416 1.520(12) .
C410 C442 1.529(12) .
C410 H41A 0.9900 .
C410 H41B 0.9900 .
C411 C412 1.393(12) .
C411 C416 1.405(12) .
C412 C413 1.392(12) .
C412 C420 1.518(12) .
C413 C414 1.355(12) .
C413 H413 0.9500 .
C414 C415 1.407(13) .
C414 S41 1.780(9) .
C415 C416 1.393(12) .
C415 H415 0.9500 .
S41 O415 1.420(7) .
S41 O411 1.440(7) .
S41 O413 1.460(7) .
S41 O414 1.494(7) .
S41 O412 1.542(7) .
S41 O416 1.557(7) .
O42 C421 1.375(9) .
O42 H42 0.8400 .
C420 C426 1.522(11) .
C420 H42A 0.9900 .
C420 H42B 0.9900 .
C421 C426 1.396(11) .
C421 C422 1.412(10) .
C422 C423 1.388(10) .
C422 C430 1.503(10) .
C423 C424 1.394(11) .
C423 H423 0.9500 .
C424 C425 1.380(11) .
C424 S42 1.771(8) .
C425 C426 1.391(11) .
C425 H425 0.9500 .
S42 O422 1.428(7) .
S42 O423 1.467(7) .
S42 O421 1.476(7) .
O422 Na1 2.380(8) .
O43 C431 1.378(9) .
O43 H43 0.8400 .
C430 C436 1.527(10) .
C430 H43A 0.9900 .
C430 H43B 0.9900 .
C431 C436 1.393(11) .
C431 C432 1.402(11) .
C432 C433 1.398(11) .
C432 C440 1.522(10) .
C433 C434 1.388(11) .
C433 H433 0.9500 .
C434 C435 1.389(11) .
C434 S43 1.762(7) .
C435 C436 1.398(10) .
C435 H435 0.9500 .
S43 O431 1.445(7) .
S43 O433 1.454(6) .
S43 O432 1.461(6) .
O44 C441 1.343(10) .
O44 H44 0.8400 .
C440 C446 1.509(11) .
C440 H44A 0.9900 .
C440 H44B 0.9900 .
C441 C446 1.408(12) .
C441 C442 1.408(12) .
C442 C443 1.378(12) .
C443 C444 1.391(13) .
C443 H443 0.9500 .
C444 C445 1.396(12) .
C444 S44 1.769(9) .
C445 C446 1.388(12) .
C445 H445 0.9500 .
S44 O441 1.424(8) .
S44 O442 1.453(8) .
S44 O443 1.472(6) .
C501 C506 1.379(14) .
C501 C502 1.383(14) .
C501 C510 1.528(13) .
C502 C503 1.387(13) .
C502 C520 1.526(14) .
C503 C504 1.394(12) .
C503 H503 0.9500 .
C504 C505 1.361(12) .
C504 H504 0.9500 .
C505 C506 1.389(13) .
C505 H505 0.9500 .
C506 H506 0.9500 .
C510 N511 1.473(14) .
C510 H51A 0.9900 .
C510 H51B 0.9900 .
N511 C515 1.319(18) .
N511 C512 1.323(13) .
C512 N513 1.337(14) .
C512 H512 0.9500 .
N513 C514 1.327(15) .
N513 C516 1.462(12) .
C514 C515 1.358(17) .
C514 H514 0.9500 .
C515 H515 0.9500 .
C516 H51C 0.9800 .
C516 H51D 0.9800 .
C516 H51E 0.9800 .
C520 N521 1.436(15) .
C520 H52A 0.9900 .
C520 H52B 0.9900 .
N521 C522 1.319(14) .
N521 C525 1.355(14) .
C522 N523 1.322(15) .
C522 H522 0.9500 .
N523 C524 1.341(17) .
N523 C526 1.462(17) .
C524 C525 1.335(18) .
C524 H524 0.9500 .
C525 H525 0.9500 .
C526 H52C 0.9800 .
C526 H52D 0.9800 .
C526 H52E 0.9800 .
C601 C602 1.387(11) .
C601 C606 1.389(11) .
C601 C610 1.528(11) .
C602 C603 1.380(11) .
C602 C620 1.548(11) .
C603 C604 1.384(12) .
C603 H603 0.9500 .
C604 C605 1.381(11) .
C604 H604 0.9500 .
C605 C606 1.377(11) .
C605 H605 0.9500 .
C606 H606 0.9500 .
C610 N611 1.463(10) .
C610 H61A 0.9900 .
C610 H61B 0.9900 .
N611 C612 1.332(10) .
N611 C615 1.363(10) .
C612 N613 1.329(10) .
C612 H612 0.9500 .
N613 C614 1.379(13) .
N613 C616 1.436(13) .
C614 C615 1.324(15) .
C614 H614 0.9500 .
C615 H615 0.9500 .
C616 H61C 0.9800 .
C616 H61D 0.9800 .
C616 H61E 0.9800 .
C620 N621 1.480(10) .
C620 H62A 0.9900 .
C620 H62B 0.9900 .
N621 C622 1.332(10) .
N621 C625 1.370(10) .
C622 N623 1.330(10) .
C622 H622 0.9500 .
N623 C624 1.374(11) .
N623 C626 1.451(11) .
C624 C625 1.356(13) .
C624 H624 0.9500 .
C625 H625 0.9500 .
C626 H62C 0.9800 .
C626 H62D 0.9800 .
C626 H62E 0.9800 .
C701 C706 1.384(12) .
C701 C702 1.396(12) .
C701 C710 1.525(12) .
C702 C703 1.399(14) .
C702 C720 1.539(14) .
C703 C704 1.369(15) .
C703 H703 0.9500 .
C704 C705 1.358(14) .
C704 H704 0.9500 .
C705 C706 1.400(12) .
C705 H705 0.9500 .
C706 H706 0.9500 .
C710 N711 1.462(11) .
C710 H71A 0.9900 .
C710 H71B 0.9900 .
N711 C712 1.329(11) .
N711 C715 1.392(12) .
C712 N713 1.330(10) .
C712 H712 0.9500 .
N713 C714 1.348(12) .
N713 C716 1.476(11) .
C714 C715 1.343(15) .
C714 H714 0.9500 .
C715 H715 0.9500 .
C716 H71C 0.9800 .
C716 H71D 0.9800 .
C716 H71E 0.9800 .
C720 N721 1.499(18) .
C720 H72A 0.9900 .
C720 H72B 0.9900 .
N721 C722 1.380(18) .
N721 C725 1.408(17) .
C722 N723 1.351(17) .
C722 H722 0.9500 .
N723 C724 1.368(19) .
N723 C726 1.58(2) .
C724 C725 1.27(2) .
C724 H724 0.9500 .
C725 H725 0.9500 .
C726 H72C 0.9800 .
C726 H72D 0.9800 .
C726 H72E 0.9800 .
Na1 O01W 2.315(7) .
Na1 O02W 2.345(9) .
Na1 O03W 2.380(10) .

loop_
_geom_torsion_atom_site_label_1
_geom_torsion_atom_site_label_2
_geom_torsion_atom_site_label_3
_geom_torsion_atom_site_label_4
_geom_torsion
_geom_torsion_site_symmetry_4
O11 C111 C112 C113 -179.7(8) .
C116 C111 C112 C113 1.5(14) .
O11 C111 C112 C120 -2.4(13) .
C116 C111 C112 C120 178.8(8) .
C111 C112 C113 C114 1.2(14) .
C120 C112 C113 C114 -176.0(9) .
C112 C113 C114 C115 -4.1(15) .
C112 C113 C114 S11 176.3(7) .
C113 C114 C115 C116 4.3(14) .
S11 C114 C115 C116 -176.1(7) .
O11 C111 C116 C115 179.9(8) .
C112 C111 C116 C115 -1.3(13) .
O11 C111 C116 C110 3.8(13) .
C112 C111 C116 C110 -177.4(9) .
C114 C115 C116 C111 -1.6(13) .
C114 C115 C116 C110 174.6(9) .
C142 C110 C116 C111 90.1(11) .
C142 C110 C116 C115 -85.8(11) .
C113 C114 S11 O116 159.5(11) .
C115 C114 S11 O116 -20.1(11) .
C113 C114 S11 O113 -37.4(10) .
C115 C114 S11 O113 143.0(9) .
C113 C114 S11 O111 97.4(10) .
C115 C114 S11 O111 -82.2(10) .
C113 C114 S11 O114 -74.7(12) .
C115 C114 S11 O114 105.6(12) .
C113 C114 S11 O115 37.8(12) .
C115 C114 S11 O115 -141.8(11) .
C113 C114 S11 O112 -151.9(9) .
C115 C114 S11 O112 28.5(10) .
C113 C112 C120 C126 88.0(11) .
C111 C112 C120 C126 -89.2(10) .
O12 C121 C122 C123 177.5(9) .
C126 C121 C122 C123 0.7(15) .
O12 C121 C122 C130 -6.6(13) .
C126 C121 C122 C130 176.5(9) .
C121 C122 C123 C124 -0.3(15) .
C130 C122 C123 C124 -176.3(9) .
C122 C123 C124 C125 0.1(16) .
C122 C123 C124 S12 179.9(8) .
C123 C124 C125 C126 -0.2(16) .
S12 C124 C125 C126 180.0(8) .
O12 C121 C126 C125 -177.5(9) .
C122 C121 C126 C125 -0.8(15) .
O12 C121 C126 C120 5.8(14) .
C122 C121 C126 C120 -177.5(9) .
C124 C125 C126 C121 0.6(16) .
C124 C125 C126 C120 177.5(10) .
C112 C120 C126 C121 90.0(11) .
C112 C120 C126 C125 -86.7(12) .
C125 C124 S12 O122 5.4(13) .
C123 C124 S12 O122 -174.4(11) .
C125 C124 S12 O121 -118.4(12) .
C123 C124 S12 O121 61.8(12) .
C125 C124 S12 O123 122.9(11) .
C123 C124 S12 O123 -56.9(12) .
C125 C124 S12 O124 -95.0(17) .
C123 C124 S12 O124 85.1(17) .
C125 C124 S12 O126 145.9(18) .
C123 C124 S12 O126 -33.9(18) .
C125 C124 S12 O125 27.8(17) .
C123 C124 S12 O125 -152.0(17) .
C121 C122 C130 C136 -88.4(11) .
C123 C122 C130 C136 87.4(11) .
O13 C131 C132 C133 -178.5(7) .
C136 C131 C132 C133 1.9(12) .
O13 C131 C132 C140 -4.9(11) .
C136 C131 C132 C140 175.5(7) .
C131 C132 C133 C134 -1.7(12) .
C140 C132 C133 C134 -175.4(7) .
C132 C133 C134 C135 0.7(12) .
C132 C133 C134 S13 171.8(6) .
C133 C134 C135 C136 0.2(12) .
S13 C134 C135 C136 -170.8(6) .
O13 C131 C136 C135 179.4(7) .
C132 C131 C136 C135 -1.0(12) .
O13 C131 C136 C130 2.5(12) .
C132 C131 C136 C130 -177.9(8) .
C134 C135 C136 C131 0.0(12) .
C134 C135 C136 C130 176.9(8) .
C122 C130 C136 C131 88.0(10) .
C122 C130 C136 C135 -88.8(10) .
C135 C134 S13 O133 99.4(9) .
C133 C134 S13 O133 -71.6(8) .
C135 C134 S13 O135 -39.8(10) .
C133 C134 S13 O135 149.2(9) .
C135 C134 S13 O134 -171.1(9) .
C133 C134 S13 O134 17.9(9) .
C135 C134 S13 O132 -25.6(9) .
C133 C134 S13 O132 163.5(8) .
C135 C134 S13 O131 -137.5(8) .
C133 C134 S13 O131 51.6(8) .
C135 C134 S13 O136 75.5(9) .
C133 C134 S13 O136 -95.5(9) .
C133 C132 C140 C146 86.5(10) .
C131 C132 C140 C146 -87.0(10) .
C146 C141 C142 C143 0.6(13) .
O14 C141 C142 C143 -179.9(8) .
C146 C141 C142 C110 174.1(9) .
O14 C141 C142 C110 -6.4(13) .
C116 C110 C142 C141 -92.2(11) .
C116 C110 C142 C143 81.1(12) .
C141 C142 C143 C144 1.3(14) .
C110 C142 C143 C144 -172.3(9) .
C142 C143 C144 C145 -2.0(13) .
C142 C143 C144 S14 178.0(7) .
C143 C144 C145 C146 0.8(12) .
S14 C144 C145 C146 -179.2(6) .
O14 C141 C146 C145 178.8(7) .
C142 C141 C146 C145 -1.8(13) .
O14 C141 C146 C140 3.3(13) .
C142 C141 C146 C140 -177.3(8) .
C144 C145 C146 C141 1.1(12) .
C144 C145 C146 C140 176.8(7) .
C132 C140 C146 C141 94.3(10) .
C132 C140 C146 C145 -81.2(10) .
C143 C144 S14 O142 -168.0(8) .
C145 C144 S14 O142 12.0(9) .
C143 C144 S14 O141 71.8(9) .
C145 C144 S14 O141 -108.2(8) .
C143 C144 S14 O143 -46.2(8) .
C145 C144 S14 O143 133.8(7) .
O21 C211 C212 C213 -177.7(7) .
C216 C211 C212 C213 3.7(11) .
O21 C211 C212 C220 7.8(12) .
C216 C211 C212 C220 -170.8(7) .
C211 C212 C213 C214 -1.9(11) .
C220 C212 C213 C214 173.0(7) .
C212 C213 C214 C215 -0.8(11) .
C212 C213 C214 S21 -179.3(6) .
C213 C214 C215 C216 1.8(11) .
S21 C214 C215 C216 -179.6(6) .
C214 C215 C216 C211 -0.1(11) .
C214 C215 C216 C210 -176.6(7) .
C212 C211 C216 C215 -2.7(11) .
O21 C211 C216 C215 178.6(6) .
C212 C211 C216 C210 173.7(7) .
O21 C211 C216 C210 -5.0(10) .
C242 C210 C216 C215 86.0(9) .
C242 C210 C216 C211 -90.4(9) .
C213 C214 S21 O213 5.4(7) .
C215 C214 S21 O213 -173.2(6) .
C213 C214 S21 O212 127.2(6) .
C215 C214 S21 O212 -51.3(7) .
C213 C214 S21 O211 -113.5(7) .
C215 C214 S21 O211 68.0(7) .
C211 C212 C220 C226 94.4(9) .
C213 C212 C220 C226 -80.2(8) .
O22 C221 C222 C223 -176.1(7) .
C226 C221 C222 C223 0.2(11) .
O22 C221 C222 C230 3.6(11) .
C226 C221 C222 C230 179.9(7) .
C221 C222 C223 C224 1.4(11) .
C230 C222 C223 C224 -178.3(7) .
C222 C223 C224 C225 -1.6(11) .
C222 C223 C224 S22 -179.6(6) .
C223 C224 C225 C226 0.2(11) .
S22 C224 C225 C226 178.1(6) .
C224 C225 C226 C221 1.3(11) .
C224 C225 C226 C220 -176.0(7) .
O22 C221 C226 C225 175.0(7) .
C222 C221 C226 C225 -1.5(11) .
O22 C221 C226 C220 -7.7(10) .
C222 C221 C226 C220 175.9(7) .
C212 C220 C226 C225 86.1(9) .
C212 C220 C226 C221 -91.1(8) .
C223 C224 S22 O222 179.0(6) .
C225 C224 S22 O222 1.1(8) .
C223 C224 S22 O221 -57.3(8) .
C225 C224 S22 O221 124.8(7) .
C223 C224 S22 O223 59.9(8) .
C225 C224 S22 O223 -118.1(8) .
O221 S22 O222 Na1 -58.0(10) 2_766
O223 S22 O222 Na1 176.7(8) 2_766
C224 S22 O222 Na1 61.2(9) 2_766
C223 C222 C230 C236 -88.3(9) .
C221 C222 C230 C236 92.0(9) .
O23 C231 C232 C233 -178.5(8) .
C236 C231 C232 C233 0.1(12) .
O23 C231 C232 C240 4.0(11) .
C236 C231 C232 C240 -177.3(7) .
C231 C232 C233 C234 0.4(14) .
C240 C232 C233 C234 177.9(8) .
C232 C233 C234 C235 -1.6(15) .
C232 C233 C234 S23 -175.1(7) .
C233 C234 C235 C236 2.2(15) .
S23 C234 C235 C236 175.8(7) .
C234 C235 C236 C231 -1.7(13) .
C234 C235 C236 C230 179.0(8) .
O23 C231 C236 C235 179.2(7) .
C232 C231 C236 C235 0.5(12) .
O23 C231 C236 C230 -1.5(11) .
C232 C231 C236 C230 179.8(7) .
C222 C230 C236 C235 94.8(10) .
C222 C230 C236 C231 -84.4(9) .
C235 C234 S23 O233 -70.2(10) .
C233 C234 S23 O233 103.3(10) .
C235 C234 S23 O235 103.7(13) .
C233 C234 S23 O235 -82.7(13) .
C235 C234 S23 O234 -24.9(13) .
C233 C234 S23 O234 148.7(12) .
C235 C234 S23 O231 158.8(9) .
C233 C234 S23 O231 -27.6(10) .
C235 C234 S23 O232 50.9(10) .
C233 C234 S23 O232 -135.5(9) .
C235 C234 S23 O236 -135.3(12) .
C233 C234 S23 O236 38.3(13) .
C233 C232 C240 C246 -91.8(10) .
C231 C232 C240 C246 85.6(9) .
O24 C241 C242 C243 179.4(6) .
C246 C241 C242 C243 -1.9(11) .
O24 C241 C242 C210 0.8(11) .
C246 C241 C242 C210 179.5(7) .
C216 C210 C242 C243 -89.2(9) .
C216 C210 C242 C241 89.4(9) .
C241 C242 C243 C244 1.1(11) .
C210 C242 C243 C244 179.8(7) .
C242 C243 C244 C245 0.7(12) .
C242 C243 C244 S24 -176.9(6) .
C243 C244 C245 C246 -1.7(12) .
S24 C244 C245 C246 175.9(6) .
O24 C241 C246 C245 179.6(7) .
C242 C241 C246 C245 0.9(11) .
O24 C241 C246 C240 -4.0(11) .
C242 C241 C246 C240 177.3(7) .
C244 C245 C246 C241 0.9(11) .
C244 C245 C246 C240 -175.6(7) .
C232 C240 C246 C241 -92.1(9) .
C232 C240 C246 C245 84.3(9) .
C245 C244 S24 O241 138.2(7) .
C243 C244 S24 O241 -44.2(8) .
C245 C244 S24 O242 18.9(8) .
C243 C244 S24 O242 -163.4(6) .
C245 C244 S24 O243 -98.7(8) .
C243 C244 S24 O243 79.0(8) .
O31 C311 C312 C313 178.4(6) .
C316 C311 C312 C313 -0.5(10) .
O31 C311 C312 C320 -4.6(11) .
C316 C311 C312 C320 176.5(7) .
C311 C312 C313 C314 0.3(11) .
C320 C312 C313 C314 -176.8(7) .
C312 C313 C314 C315 -0.5(11) .
C312 C313 C314 S31 177.0(6) .
C313 C314 C315 C316 0.8(11) .
S31 C314 C315 C316 -176.6(5) .
C314 C315 C316 C311 -1.0(10) .
C314 C315 C316 C310 177.7(6) .
O31 C311 C316 C315 -178.1(6) .
C312 C311 C316 C315 0.8(10) .
O31 C311 C316 C310 3.2(9) .
C312 C311 C316 C310 -177.8(6) .
C342 C310 C316 C315 -80.6(8) .
C342 C310 C316 C311 98.1(8) .
C315 C314 S31 O314 -59.1(10) .
C313 C314 S31 O314 123.4(10) .
C315 C314 S31 O312 103.7(8) .
C313 C314 S31 O312 -73.8(9) .
C315 C314 S31 O316 175.7(8) .
C313 C314 S31 O316 -1.8(9) .
C315 C314 S31 O311 -26.4(9) .
C313 C314 S31 O311 156.1(8) .
C315 C314 S31 O315 60.8(9) .
C313 C314 S31 O315 -116.7(9) .
C315 C314 S31 O313 -141.6(7) .
C313 C314 S31 O313 40.9(8) .
O316 S31 O314 Gd3 -25(2) .
O315 S31 O314 Gd3 101.3(18) .
C314 S31 O314 Gd3 -143.6(15) .
C311 C312 C320 C326 -98.9(9) .
C313 C312 C320 C326 78.0(9) .
O32 C321 C322 C323 179.3(6) .
C326 C321 C322 C323 -1.8(10) .
O32 C321 C322 C330 -3.4(10) .
C326 C321 C322 C330 175.5(6) .
C321 C322 C323 C324 -0.1(10) .
C330 C322 C323 C324 -177.4(7) .
C322 C323 C324 C325 1.6(11) .
C322 C323 C324 S32 -173.1(6) .
C323 C324 C325 C326 -1.2(11) .
S32 C324 C325 C326 173.5(6) .
O32 C321 C326 C325 -178.9(6) .
C322 C321 C326 C325 2.1(11) .
O32 C321 C326 C320 3.2(10) .
C322 C321 C326 C320 -175.8(7) .
C324 C325 C326 C321 -0.6(11) .
C324 C325 C326 C320 177.3(7) .
C312 C320 C326 C321 84.1(9) .
C312 C320 C326 C325 -93.8(8) .
C323 C324 S32 O322 -58.1(7) .
C325 C324 S32 O322 127.1(7) .
C323 C324 S32 O323 63.1(7) .
C325 C324 S32 O323 -111.7(7) .
C323 C324 S32 O321 -179.4(7) .
C325 C324 S32 O321 5.8(8) .
O322 S32 O321 Gd5 -14.0(11) .
O323 S32 O321 Gd5 -143.8(9) .
C324 S32 O321 Gd5 102.9(9) .
C323 C322 C330 C336 93.9(8) .
C321 C322 C330 C336 -83.3(8) .
O33 C331 C332 C333 177.5(6) .
C336 C331 C332 C333 -0.2(10) .
O33 C331 C332 C340 -3.3(10) .
C336 C331 C332 C340 179.0(6) .
C331 C332 C333 C334 -1.2(10) .
C340 C332 C333 C334 179.6(6) .
C332 C333 C334 C335 0.7(10) .
C332 C333 C334 S33 177.4(5) .
C333 C334 C335 C336 1.2(10) .
S33 C334 C335 C336 -175.5(5) .
O33 C331 C336 C335 -175.8(6) .
C332 C331 C336 C335 2.0(10) .
O33 C331 C336 C330 8.5(10) .
C332 C331 C336 C330 -173.7(6) .
C334 C335 C336 C331 -2.5(10) .
C334 C335 C336 C330 173.3(6) .
C322 C330 C336 C331 98.2(8) .
C322 C330 C336 C335 -77.5(8) .
C335 C334 S33 O332 -44.7(6) .
C333 C334 S33 O332 138.6(6) .
C335 C334 S33 O331 -166.0(5) .
C333 C334 S33 O331 17.3(6) .
C335 C334 S33 O333 74.3(6) .
C333 C334 S33 O333 -102.4(6) .
C333 C332 C340 C346 76.2(8) .
C331 C332 C340 C346 -102.9(8) .
O34 C341 C342 C343 179.1(6) .
C346 C341 C342 C343 -0.7(10) .
O34 C341 C342 C310 -1.1(10) .
C346 C341 C342 C310 179.0(6) .
C316 C310 C342 C343 105.4(7) .
C316 C310 C342 C341 -74.4(8) .
C341 C342 C343 C344 -1.7(10) .
C310 C342 C343 C344 178.5(6) .
C342 C343 C344 C345 3.2(10) .
C342 C343 C344 S34 -176.2(5) .
C343 C344 C345 C346 -2.2(10) .
S34 C344 C345 C346 177.1(5) .
C344 C345 C346 C341 -0.1(10) .
C344 C345 C346 C340 -179.6(6) .
O34 C341 C346 C345 -178.3(6) .
C342 C341 C346 C345 1.6(10) .
O34 C341 C346 C340 1.3(9) .
C342 C341 C346 C340 -178.9(6) .
C332 C340 C346 C345 -106.2(7) .
C332 C340 C346 C341 74.2(8) .
C343 C344 S34 O342 -74.6(6) .
C345 C344 S34 O342 106.0(6) .
C343 C344 S34 O341 164.0(5) .
C345 C344 S34 O341 -15.4(7) .
C343 C344 S34 O343 44.7(7) .
C345 C344 S34 O343 -134.7(6) .
O41 C411 C412 C413 177.2(7) .
C416 C411 C412 C413 -2.5(12) .
O41 C411 C412 C420 -5.6(12) .
C416 C411 C412 C420 174.7(7) .
C411 C412 C413 C414 2.0(12) .
C420 C412 C413 C414 -175.4(7) .
C412 C413 C414 C415 -0.7(12) .
C412 C413 C414 S41 -179.5(6) .
C413 C414 C415 C416 -0.1(12) .
S41 C414 C415 C416 178.6(6) .
C414 C415 C416 C411 -0.4(11) .
C414 C415 C416 C410 -179.5(7) .
O41 C411 C416 C415 -178.0(7) .
C412 C411 C416 C415 1.7(11) .
O41 C411 C416 C410 1.1(11) .
C412 C411 C416 C410 -179.2(7) .
C442 C410 C416 C415 -81.3(10) .
C442 C410 C416 C411 99.6(9) .
C413 C414 S41 O415 -69.0(9) .
C415 C414 S41 O415 112.3(9) .
C413 C414 S41 O411 130.4(8) .
C415 C414 S41 O411 -48.4(9) .
C413 C414 S41 O413 0.2(8) .
C415 C414 S41 O413 -178.5(7) .
C413 C414 S41 O414 159.5(8) .
C415 C414 S41 O414 -19.2(9) .
C413 C414 S41 O412 -115.1(7) .
C415 C414 S41 O412 66.1(8) .
C413 C414 S41 O416 50.8(8) .
C415 C414 S41 O416 -127.9(8) .
O413 S41 O411 Gd4 -98.6(14) .
O412 S41 O411 Gd4 27.6(15) .
C414 S41 O411 Gd4 138.6(12) .
O415 S41 O414 Gd6 124.3(15) .
O416 S41 O414 Gd6 -4.8(17) .
C414 S41 O414 Gd6 -112.1(15) .
C413 C412 C420 C426 77.2(9) .
C411 C412 C420 C426 -100.0(9) .
O42 C421 C422 C423 -178.1(6) .
C426 C421 C422 C423 2.0(10) .
O42 C421 C422 C430 -1.7(10) .
C426 C421 C422 C430 178.4(7) .
C421 C422 C423 C424 -1.0(10) .
C430 C422 C423 C424 -177.4(6) .
C422 C423 C424 C425 -0.8(11) .
C422 C423 C424 S42 176.4(5) .
C423 C424 C425 C426 1.5(11) .
S42 C424 C425 C426 -175.6(6) .
C424 C425 C426 C421 -0.5(11) .
C424 C425 C426 C420 174.3(7) .
O42 C421 C426 C425 178.8(6) .
C422 C421 C426 C425 -1.3(11) .
O42 C421 C426 C420 4.1(10) .
C422 C421 C426 C420 -176.0(7) .
C412 C420 C426 C425 -91.4(9) .
C412 C420 C426 C421 83.2(8) .
C425 C424 S42 O422 122.3(7) .
C423 C424 S42 O422 -54.9(7) .
C425 C424 S42 O423 -115.9(7) .
C423 C424 S42 O423 66.9(7) .
C425 C424 S42 O421 1.1(7) .
C423 C424 S42 O421 -176.1(6) .
O423 S42 O422 Na1 -18.0(8) .
O421 S42 O422 Na1 -142.7(7) .
C424 S42 O422 Na1 100.5(7) .
C423 C422 C430 C436 94.2(8) .
C421 C422 C430 C436 -82.1(8) .
O43 C431 C432 C433 178.1(6) .
C436 C431 C432 C433 -1.1(11) .
O43 C431 C432 C440 -3.0(11) .
C436 C431 C432 C440 177.7(7) .
C431 C432 C433 C434 0.5(11) .
C440 C432 C433 C434 -178.5(7) .
C432 C433 C434 C435 -0.1(11) .
C432 C433 C434 S43 176.1(6) .
C433 C434 C435 C436 0.4(11) .
S43 C434 C435 C436 -175.7(5) .
O43 C431 C436 C435 -177.9(6) .
C432 C431 C436 C435 1.4(11) .
O43 C431 C436 C430 6.5(10) .
C432 C431 C436 C430 -174.2(7) .
C434 C435 C436 C431 -1.0(10) .
C434 C435 C436 C430 174.8(6) .
C422 C430 C436 C431 98.4(8) .
C422 C430 C436 C435 -77.2(8) .
C433 C434 S43 O431 17.7(7) .
C435 C434 S43 O431 -166.1(6) .
C433 C434 S43 O433 -103.4(6) .
C435 C434 S43 O433 72.7(7) .
C433 C434 S43 O432 138.3(6) .
C435 C434 S43 O432 -45.6(7) .
C433 C432 C440 C446 73.9(9) .
C431 C432 C440 C446 -105.0(8) .
O44 C441 C442 C443 177.9(7) .
C446 C441 C442 C443 -0.4(12) .
O44 C441 C442 C410 -0.7(12) .
C446 C441 C442 C410 -179.0(7) .
C416 C410 C442 C443 109.7(9) .
C416 C410 C442 C441 -71.7(10) .
C441 C442 C443 C444 -0.8(12) .
C410 C442 C443 C444 177.8(7) .
C442 C443 C444 C445 1.0(12) .
C442 C443 C444 S44 179.4(6) .
C443 C444 C445 C446 0.0(12) .
S44 C444 C445 C446 -178.3(6) .
C444 C445 C446 C441 -1.2(12) .
C444 C445 C446 C440 178.7(7) .
O44 C441 C446 C445 -177.0(7) .
C442 C441 C446 C445 1.3(12) .
O44 C441 C446 C440 3.1(11) .
C442 C441 C446 C440 -178.5(7) .
C432 C440 C446 C445 -107.7(9) .
C432 C440 C446 C441 72.1(9) .
C443 C444 S44 O441 169.9(7) .
C445 C444 S44 O441 -11.7(8) .
C443 C444 S44 O442 -68.4(8) .
C445 C444 S44 O442 110.0(8) .
C443 C444 S44 O443 49.7(8) .
C445 C444 S44 O443 -131.9(7) .
C506 C501 C502 C503 -0.5(17) .
C510 C501 C502 C503 -178.3(11) .
C506 C501 C502 C520 176.7(12) .
C510 C501 C502 C520 -1.0(18) .
C501 C502 C503 C504 0.3(17) .
C520 C502 C503 C504 -176.9(11) .
C502 C503 C504 C505 -0.3(15) .
C503 C504 C505 C506 0.4(14) .
C502 C501 C506 C505 0.7(17) .
C510 C501 C506 C505 178.5(10) .
C504 C505 C506 C501 -0.6(16) .
C506 C501 C510 N511 110.7(12) .
C502 C501 C510 N511 -71.6(16) .
C501 C510 N511 C515 -44.1(17) .
C501 C510 N511 C512 138.6(11) .
C515 N511 C512 N513 -0.9(12) .
C510 N511 C512 N513 176.7(10) .
N511 C512 N513 C514 1.1(12) .
N511 C512 N513 C516 177.3(9) .
C512 N513 C514 C515 -0.8(13) .
C516 N513 C514 C515 -176.9(11) .
C512 N511 C515 C514 0.4(15) .
C510 N511 C515 C514 -177.2(11) .
N513 C514 C515 N511 0.2(15) .
C501 C502 C520 N521 154.6(12) .
C503 C502 C520 N521 -28(2) .
C502 C520 N521 C522 -76.2(16) .
C502 C520 N521 C525 104.0(15) .
C525 N521 C522 N523 0.3(12) .
C520 N521 C522 N523 -179.5(9) .
N521 C522 N523 C524 0.1(13) .
N521 C522 N523 C526 -177.0(12) .
C522 N523 C524 C525 -0.4(15) .
C526 N523 C524 C525 176.7(13) .
N523 C524 C525 N521 0.6(15) .
C522 N521 C525 C524 -0.5(13) .
C520 N521 C525 C524 179.2(10) .
C606 C601 C602 C603 -0.7(11) .
C610 C601 C602 C603 -177.0(7) .
C606 C601 C602 C620 -179.4(7) .
C610 C601 C602 C620 4.4(11) .
C601 C602 C603 C604 0.2(11) .
C620 C602 C603 C604 178.9(7) .
C602 C603 C604 C605 0.1(11) .
C603 C604 C605 C606 0.2(11) .
C604 C605 C606 C601 -0.7(11) .
C602 C601 C606 C605 1.0(11) .
C610 C601 C606 C605 177.3(7) .
C602 C601 C610 N611 -160.5(7) .
C606 C601 C610 N611 23.3(10) .
C601 C610 N611 C612 -99.4(9) .
C601 C610 N611 C615 77.9(10) .
C615 N611 C612 N613 -0.7(9) .
C610 N611 C612 N613 177.0(7) .
N611 C612 N613 C614 0.5(9) .
N611 C612 N613 C616 -179.6(7) .
C612 N613 C614 C615 0.0(10) .
C616 N613 C614 C615 -180.0(8) .
N613 C614 C615 N611 -0.4(10) .
C612 N611 C615 C614 0.7(10) .
C610 N611 C615 C614 -177.0(8) .
C603 C602 C620 N621 -75.2(8) .
C601 C602 C620 N621 103.5(8) .
C602 C620 N621 C622 98.1(8) .
C602 C620 N621 C625 -82.0(9) .
C625 N621 C622 N623 0.4(9) .
C620 N621 C622 N623 -179.7(6) .
N621 C622 N623 C624 -0.4(9) .
N621 C622 N623 C626 -179.5(7) .
C622 N623 C624 C625 0.2(9) .
C626 N623 C624 C625 179.2(8) .
N623 C624 C625 N621 0.1(9) .
C622 N621 C625 C624 -0.3(9) .
C620 N621 C625 C624 179.8(7) .
C706 C701 C702 C703 3.0(13) .
C710 C701 C702 C703 -178.8(9) .
C706 C701 C702 C720 -176.2(9) .
C710 C701 C702 C720 2.0(14) .
C701 C702 C703 C704 -2.0(15) .
C720 C702 C703 C704 177.2(10) .
C702 C703 C704 C705 -0.6(15) .
C703 C704 C705 C706 2.1(14) .
C702 C701 C706 C705 -1.6(13) .
C710 C701 C706 C705 -179.8(8) .
C704 C705 C706 C701 -1.0(13) .
C706 C701 C710 N711 -18.3(12) .
C702 C701 C710 N711 163.5(8) .
C701 C710 N711 C712 -79.5(11) .
C701 C710 N711 C715 98.9(10) .
C715 N711 C712 N713 0.4(9) .
C710 N711 C712 N713 179.0(7) .
N711 C712 N713 C714 -0.2(9) .
N711 C712 N713 C716 -178.8(7) .
C712 N713 C714 C715 -0.1(10) .
C716 N713 C714 C715 178.5(8) .
N713 C714 C715 N711 0.3(11) .
C712 N711 C715 C714 -0.4(10) .
C710 N711 C715 C714 -179.1(8) .
C701 C702 C720 N721 85.1(12) .
C703 C702 C720 N721 -94.1(11) .
C702 C720 N721 C722 -97.3(12) .
C702 C720 N721 C725 79.8(13) .
C725 N721 C722 N723 -0.3(13) .
C720 N721 C722 N723 177.4(10) .
N721 C722 N723 C724 -0.4(14) .
N721 C722 N723 C726 -176.0(11) .
C722 N723 C724 C725 1.1(17) .
C726 N723 C724 C725 176.0(14) .
N723 C724 C725 N721 -1.3(17) .
C722 N721 C725 C724 1.0(14) .
C720 N721 C725 C724 -176.6(11) .
